data_7043379
loop_
_publ_author_name
'Faialaga, Nathan Hikaru'
'Ito, Satoru'
'Shinokubo, Hiroshi'
'Kim, Yonghun'
'Kim, Kimoon'
'Shin, Ji-Young'

_publ_section_title
;
 A Synthesis of Novel Expanded Porphyrinoids: NiII-Induced Nitrile
 Cyclization of Dicyanovinylene-Bis(meso-Aryl)Dipyrrin
;
_journal_name_full 'Dalton Trans.'
_journal_paper_doi 10.1039/C7DT01838J
_journal_year 2017
_chemical_formula_moiety '2(C68 H18 F20 N12 Ni2) 0.5 (C6 H14)'
_chemical_formula_sum 'C69.5 H21.5 F20 N12 Ni2'
_chemical_formula_weight 1521.91
_space_group_crystal_system triclinic
_space_group_IT_number 2
_space_group_name_Hall '-P 1'
_space_group_name_H-M_alt 'P -1'
_symmetry_space_group_name_Hall '-P 1'
_symmetry_space_group_name_H-M 'P -1'
_atom_sites_solution_hydrogens geom
_atom_sites_solution_primary direct
_audit_creation_method SHELXL-2014
_audit_update_record
;
2016-12-05 deposited with the CCDC.
2017-06-16 downloaded from the CCDC.
;
_cell_angle_alpha 103.63(3)
_cell_angle_beta 94.83(3)
_cell_angle_gamma 108.69(3)
_cell_formula_units_Z 4
_cell_length_a 16.065(3)
_cell_length_b 20.758(4)
_cell_length_c 21.059(4)
_cell_measurement_reflns_used 69797
_cell_measurement_temperature 100(2)
_cell_measurement_theta_max 50.00
_cell_measurement_theta_min 0.63
_cell_volume 6367(3)
_computing_cell_refinement HKL3000
_computing_data_collection 'PAL ADSC Quantum-210 ADX Program'
_computing_data_reduction HKL3000
_computing_molecular_graphics 'Ortep-3 (Farrugia, 1997)'
_computing_publication_material WinGX
_computing_structure_refinement 'SHELXL-2014 (Sheldrick, 2014)'
_computing_structure_solution 'SHELXS-2014 (Sheldrick, 2014)'
_diffrn_ambient_pressure 101
_diffrn_ambient_temperature 100(2)
_diffrn_measured_fraction_theta_full 0.906
_diffrn_measured_fraction_theta_max 0.905
_diffrn_measurement_details '1.00 degrees, 3.0 sec, detector distance 63.00 mm'
_diffrn_measurement_device_type 'ADSC Q210 CCD area detector'
_diffrn_measurement_method 'omega scans'
_diffrn_radiation_monochromator 'Si(111) double crystal monochromator'
_diffrn_radiation_probe x-ray
_diffrn_radiation_type synchrotron
_diffrn_radiation_wavelength 0.700
_diffrn_reflns_av_R_equivalents 0.0262
_diffrn_reflns_av_unetI/netI 0.0411
_diffrn_reflns_Laue_measured_fraction_full 0.906
_diffrn_reflns_Laue_measured_fraction_max 0.905
_diffrn_reflns_limit_h_max 19
_diffrn_reflns_limit_h_min -19
_diffrn_reflns_limit_k_max 25
_diffrn_reflns_limit_k_min -25
_diffrn_reflns_limit_l_max 25
_diffrn_reflns_limit_l_min -25
_diffrn_reflns_number 40579
_diffrn_reflns_point_group_measured_fraction_full 0.906
_diffrn_reflns_point_group_measured_fraction_max 0.905
_diffrn_reflns_theta_full 24.835
_diffrn_reflns_theta_max 24.999
_diffrn_reflns_theta_min 1.523
_diffrn_source 'PLSII 2D bending magnet'
_exptl_absorpt_coefficient_mu 0.678
_exptl_absorpt_correction_T_max 0.6371
_exptl_absorpt_correction_T_min 0.63
_exptl_absorpt_correction_type empirical
_exptl_absorpt_process_details 'HKL3000 Scalepack'
_exptl_crystal_colour green
_exptl_crystal_density_diffrn 1.588
_exptl_crystal_density_method 'not measured'
_exptl_crystal_description block
_exptl_crystal_F_000 3034
_exptl_crystal_recrystallization_method 'Dichloromethane and Hexane'
_exptl_crystal_size_max 0.160
_exptl_crystal_size_mid 0.020
_exptl_crystal_size_min 0.010
_refine_diff_density_max 1.357
_refine_diff_density_min -1.477
_refine_diff_density_rms 0.142
_refine_ls_extinction_method none
_refine_ls_goodness_of_fit_ref 1.068
_refine_ls_hydrogen_treatment constr
_refine_ls_matrix_type full
_refine_ls_number_parameters 1892
_refine_ls_number_reflns 21255
_refine_ls_number_restraints 75
_refine_ls_restrained_S_all 1.067
_refine_ls_R_factor_all 0.0939
_refine_ls_R_factor_gt 0.0761
_refine_ls_shift/su_max 0.001
_refine_ls_shift/su_mean 0.000
_refine_ls_structure_factor_coef Fsqd
_refine_ls_weighting_details 'w=1/[\s^2^(Fo^2^)+(0.1697P)^2^+3.4590P] where P=(Fo^2^+2Fc^2^)/3'
_refine_ls_weighting_scheme calc
_refine_ls_wR_factor_gt 0.2220
_refine_ls_wR_factor_ref 0.2412
_reflns_Friedel_coverage 0.000
_reflns_number_gt 16207
_reflns_number_total 21255
_reflns_threshold_expression 'I > 2\s(I)'
_cod_data_source_file c7dt01838j2.cif
_cod_data_source_block Ni2MAC-JYS-B
_cod_original_cell_volume 6367(2)
_cod_original_formula_sum 'C69.50 H21.50 F20 N12 Ni2'
_cod_database_code 7043379
_shelx_space_group_comment
;
The symmetry employed for this shelxl refinement is uniquely defined
by the following loop, which should always be used as a source of
symmetry information in preference to the above space-group names.
;
_shelx_estimated_absorpt_t_min 0.899
_shelx_estimated_absorpt_t_max 0.993
_shelxl_version_number 2014-3

loop_
_space_group_symop_operation_xyz
'x, y, z'
'-x, -y, -z'

loop_
_atom_site_label
_atom_site_type_symbol
_atom_site_fract_x
_atom_site_fract_y
_atom_site_fract_z
_atom_site_U_iso_or_equiv
_atom_site_adp_type
_atom_site_occupancy
_atom_site_site_symmetry_order
_atom_site_calc_flag
_atom_site_refinement_flags_posn
_atom_site_refinement_flags_adp
_atom_site_refinement_flags_occupancy
_atom_site_disorder_assembly
_atom_site_disorder_group
C1 C 0.8996(3) 0.4586(3) 0.2854(3) 0.0426(11) Uani 1 1 d . . . . .
C2 C 0.9376(3) 0.4162(3) 0.2413(3) 0.0504(13) Uani 1 1 d . . . . .
H1 H 0.9056 0.3722 0.2092 0.060 Uiso 1 1 calc R U . . .
C3 C 1.0274(3) 0.4503(3) 0.2537(3) 0.0551(14) Uani 1 1 d . . . . .
H2 H 1.0701 0.4344 0.2326 0.066 Uiso 1 1 calc R U . . .
C4 C 1.0456(3) 0.5151(3) 0.3048(3) 0.0478(12) Uani 1 1 d . . . . .
C5 C 1.1206(3) 0.5712(3) 0.3425(3) 0.0487(12) Uani 1 1 d . . . . .
C6 C 1.2157(3) 0.5916(3) 0.3514(3) 0.0525(13) Uani 1 1 d . . . . .
H3 H 1.2488 0.5679 0.3260 0.063 Uiso 1 1 calc R U . . .
C7 C 1.2495(3) 0.6513(3) 0.4032(3) 0.0499(12) Uani 1 1 d . . . . .
H4 H 1.3109 0.6764 0.4213 0.060 Uiso 1 1 calc R U . . .
C8 C 1.1755(3) 0.6697(3) 0.4257(3) 0.0466(12) Uani 1 1 d . . . . .
C9 C 1.1719(3) 0.7255(3) 0.4762(2) 0.0429(11) Uani 1 1 d . . . . .
C10 C 1.0914(3) 0.7355(3) 0.4861(3) 0.0433(11) Uani 1 1 d . . . . .
C11 C 1.0809(3) 0.7914(3) 0.5353(3) 0.0455(11) Uani 1 1 d . . . . .
H5 H 1.1274 0.8289 0.5667 0.055 Uiso 1 1 calc R U . . .
C12 C 0.9925(3) 0.7814(3) 0.5291(3) 0.0475(12) Uani 1 1 d . . . . .
H6 H 0.9657 0.8099 0.5560 0.057 Uiso 1 1 calc R U . . .
C13 C 0.9477(3) 0.7202(3) 0.4749(3) 0.0412(11) Uani 1 1 d . . . . .
C14 C 0.8567(3) 0.6920(3) 0.4468(3) 0.0413(11) Uani 1 1 d . . . . .
C15 C 0.8228(3) 0.6415(3) 0.3819(3) 0.0417(11) Uani 1 1 d . . . . .
C16 C 0.7839(3) 0.7099(3) 0.4694(3) 0.0435(11) Uani 1 1 d . . . . .
C17 C 0.7850(3) 0.7532(3) 0.5321(3) 0.0489(13) Uani 1 1 d . . . . .
C18 C 0.7087(3) 0.6740(3) 0.4194(3) 0.0447(11) Uani 1 1 d . . . . .
C19 C 0.6175(3) 0.6612(3) 0.4032(3) 0.0496(13) Uani 1 1 d . . . . .
H7 H 0.5819 0.6786 0.4316 0.059 Uiso 1 1 calc R U . . .
C20 C 0.5888(3) 0.6194(3) 0.3392(3) 0.0463(12) Uani 1 1 d . . . . .
H8 H 0.5289 0.6016 0.3163 0.056 Uiso 1 1 calc R U . . .
C21 C 0.6628(3) 0.6067(2) 0.3118(3) 0.0409(11) Uani 1 1 d . . . . .
C22 C 0.6661(3) 0.5845(3) 0.2433(3) 0.0423(11) Uani 1 1 d . . . . .
C23 C 0.5854(3) 0.5439(3) 0.1990(3) 0.0439(11) Uani 1 1 d . . . . .
C24 C 0.5598(4) 0.5525(3) 0.1355(3) 0.0534(13) Uani 1 1 d . . . . .
H9 H 0.5985 0.5785 0.1114 0.064 Uiso 1 1 calc R U . . .
C25 C 0.4691(4) 0.5164(3) 0.1153(3) 0.0550(14) Uani 1 1 d . . . . .
H10 H 0.4327 0.5141 0.0762 0.066 Uiso 1 1 calc R U . . .
C26 C 0.4424(3) 0.4836(3) 0.1657(3) 0.0472(12) Uani 1 1 d . . . . .
C27 C 0.3596(3) 0.4429(3) 0.1790(3) 0.0453(11) Uani 1 1 d . . . . .
C28 C 0.2672(3) 0.4149(3) 0.1498(3) 0.0486(12) Uani 1 1 d . . . . .
H11 H 0.2419 0.4181 0.1088 0.058 Uiso 1 1 calc R U . . .
C29 C 0.2227(3) 0.3826(3) 0.1929(3) 0.0446(11) Uani 1 1 d . . . . .
H12 H 0.1602 0.3584 0.1867 0.053 Uiso 1 1 calc R U . . .
C30 C 0.2866(3) 0.3916(2) 0.2491(3) 0.0424(11) Uani 1 1 d . . . . .
C31 C 0.2783(3) 0.3748(2) 0.3086(3) 0.0420(11) Uani 1 1 d . . . . .
C32 C 0.3503(3) 0.3914(2) 0.3582(2) 0.0401(11) Uani 1 1 d . . . . .
C33 C 0.3472(3) 0.3853(3) 0.4244(3) 0.0462(12) Uani 1 1 d . . . . .
H13 H 0.2947 0.3688 0.4424 0.055 Uiso 1 1 calc R U . . .
C34 C 0.4318(3) 0.4071(3) 0.4568(3) 0.0461(12) Uani 1 1 d . . . . .
H14 H 0.4497 0.4097 0.5017 0.055 Uiso 1 1 calc R U . . .
C35 C 0.4896(3) 0.4255(2) 0.4108(2) 0.0396(10) Uani 1 1 d . . . . .
C36 C 0.5822(3) 0.4425(2) 0.4187(2) 0.0382(10) Uani 1 1 d . . . . .
C37 C 0.6313(3) 0.4502(2) 0.3646(2) 0.0388(10) Uani 1 1 d . . . . .
C38 C 0.6433(3) 0.4478(3) 0.4740(2) 0.0420(11) Uani 1 1 d . . . . .
C39 C 0.6241(3) 0.4413(3) 0.5371(3) 0.0444(11) Uani 1 1 d . . . . .
C40 C 0.7268(3) 0.4560(3) 0.4547(2) 0.0406(10) Uani 1 1 d . . . . .
C41 C 0.8155(3) 0.4646(3) 0.4759(3) 0.0437(11) Uani 1 1 d . . . . .
H15 H 0.8415 0.4683 0.5194 0.052 Uiso 1 1 calc R U . . .
C42 C 0.8580(3) 0.4667(3) 0.4223(2) 0.0425(11) Uani 1 1 d . . . . .
H16 H 0.9198 0.4741 0.4238 0.051 Uiso 1 1 calc R U . . .
C43 C 0.7985(3) 0.4566(2) 0.3648(2) 0.0381(10) Uani 1 1 d . . . . .
C44 C 0.8113(3) 0.4375(2) 0.2983(3) 0.0413(11) Uani 1 1 d . . . . .
C45 C 1.2569(3) 0.7757(3) 0.5198(3) 0.0460(12) Uani 1 1 d . . . . .
C46 C 1.3221(4) 0.8220(3) 0.4966(3) 0.0529(13) Uani 1 1 d . . . . .
C47 C 1.4012(4) 0.8674(3) 0.5348(3) 0.0562(14) Uani 1 1 d . . . . .
C48 C 1.4188(4) 0.8674(3) 0.5994(3) 0.0546(14) Uani 1 1 d . . . . .
C49 C 1.3580(4) 0.8236(3) 0.6252(3) 0.0540(13) Uani 1 1 d . . . . .
C50 C 1.2769(4) 0.7772(3) 0.5852(3) 0.0479(12) Uani 1 1 d . . . . .
C51 C 0.7470(3) 0.6117(3) 0.2151(3) 0.0468(12) Uani 1 1 d . . . . .
C52 C 0.7625(4) 0.5712(3) 0.1575(3) 0.0561(14) Uani 1 1 d . . . . .
C53 C 0.8347(4) 0.5944(4) 0.1271(3) 0.0652(16) Uani 1 1 d . . . . .
C54 C 0.8968(4) 0.6628(4) 0.1549(4) 0.0686(18) Uani 1 1 d . . . . .
C55 C 0.8826(4) 0.7050(3) 0.2099(4) 0.0639(17) Uani 1 1 d . . . . .
C56 C 0.8094(4) 0.6804(3) 0.2390(3) 0.0504(13) Uani 1 1 d . . . . .
C57 C 0.1867(3) 0.3388(3) 0.3202(3) 0.0456(12) Uani 1 1 d . . . . .
C58 C 0.1379(4) 0.3767(3) 0.3530(3) 0.0538(13) Uani 1 1 d . . . . .
C59 C 0.0523(4) 0.3442(4) 0.3609(3) 0.0657(17) Uani 1 1 d . . . . .
C60 C 0.0124(4) 0.2723(4) 0.3356(4) 0.0689(19) Uani 1 1 d . . . . .
C61 C 0.0576(4) 0.2338(4) 0.3047(4) 0.0693(18) Uani 1 1 d . . . . .
C62 C 0.1443(4) 0.2660(3) 0.2964(3) 0.0559(14) Uani 1 1 d . . . . .
C63 C 0.7406(3) 0.3860(3) 0.2440(3) 0.0421(11) Uani 1 1 d . . . . .
C64 C 0.6731(3) 0.3272(3) 0.2514(3) 0.0443(11) Uani 1 1 d . . . . .
C65 C 0.6108(3) 0.2778(3) 0.1998(3) 0.0478(12) Uani 1 1 d . . . . .
C66 C 0.6119(3) 0.2854(3) 0.1367(3) 0.0504(13) Uani 1 1 d . . . . .
C67 C 0.6761(4) 0.3421(3) 0.1264(3) 0.0498(12) Uani 1 1 d . . . . .
C68 C 0.7394(3) 0.3907(3) 0.1785(3) 0.0451(11) Uani 1 1 d . . . . .
F1 F 1.3066(2) 0.8217(2) 0.43287(17) 0.0742(11) Uani 1 1 d . . . . .
F2 F 1.4623(2) 0.9106(2) 0.51008(19) 0.0803(12) Uani 1 1 d . . . . .
F3 F 1.4980(2) 0.91092(17) 0.63714(18) 0.0657(9) Uani 1 1 d . . . . .
F4 F 1.3749(3) 0.82396(18) 0.68880(18) 0.0771(11) Uani 1 1 d . . . . .
F5 F 1.2185(2) 0.73374(17) 0.61173(16) 0.0617(8) Uani 1 1 d . . . . .
F6 F 0.7048(2) 0.50510(18) 0.12733(17) 0.0616(8) Uani 1 1 d . . . . .
F7 F 0.8459(3) 0.5536(3) 0.0723(2) 0.0921(13) Uani 1 1 d . . . . .
F8 F 0.9669(3) 0.6853(3) 0.1272(2) 0.0932(15) Uani 1 1 d . . . . .
F9 F 0.9400(2) 0.7720(2) 0.2364(2) 0.0761(11) Uani 1 1 d . . . . .
F10 F 0.7975(2) 0.72598(16) 0.29094(18) 0.0615(9) Uani 1 1 d . . . . .
F11 F 0.1769(2) 0.44687(19) 0.37751(18) 0.0668(9) Uani 1 1 d . . . . .
F12 F 0.0071(3) 0.3838(3) 0.3918(2) 0.0901(14) Uani 1 1 d . . . . .
F13 F -0.0736(2) 0.2410(3) 0.3392(2) 0.0975(16) Uani 1 1 d . . . . .
F14 F 0.0188(3) 0.1620(2) 0.2809(3) 0.0960(15) Uani 1 1 d . . . . .
F15 F 0.1872(2) 0.22618(17) 0.2646(2) 0.0675(9) Uani 1 1 d . . . . .
F16 F 0.6700(2) 0.31699(15) 0.31241(15) 0.0511(7) Uani 1 1 d . . . . .
F17 F 0.5484(2) 0.22110(15) 0.20919(17) 0.0576(8) Uani 1 1 d . . . . .
F18 F 0.5504(2) 0.23767(16) 0.08554(16) 0.0596(8) Uani 1 1 d . . . . .
F19 F 0.6775(2) 0.34891(19) 0.06402(15) 0.0609(8) Uani 1 1 d . . . . .
F20 F 0.8029(2) 0.44305(17) 0.16482(16) 0.0538(7) Uani 1 1 d . . . . .
N1 N 0.9665(3) 0.5196(2) 0.3211(2) 0.0441(10) Uani 1 1 d . . . . .
N2 N 1.0985(3) 0.6191(2) 0.3878(2) 0.0464(10) Uani 1 1 d . . . . .
N3 N 1.0080(3) 0.6919(2) 0.4491(2) 0.0411(9) Uani 1 1 d . . . . .
N4 N 0.8658(3) 0.6057(2) 0.3498(2) 0.0430(9) Uani 1 1 d . . . . .
H17 H 0.8388 0.5770 0.3104 0.052 Uiso 1 1 calc R U . . .
N5 N 0.7846(3) 0.7870(2) 0.5843(3) 0.0605(13) Uani 1 1 d . . . . .
N6 N 0.7345(3) 0.6376(2) 0.3649(2) 0.0409(9) Uani 1 1 d . . . . .
N7 N 0.5122(3) 0.4987(2) 0.2146(2) 0.0414(9) Uani 1 1 d . . . . .
N8 N 0.3700(3) 0.4291(2) 0.2391(2) 0.0402(9) Uani 1 1 d . . . . .
N9 N 0.4392(3) 0.4179(2) 0.3511(2) 0.0390(9) Uani 1 1 d . . . . .
N10 N 0.5993(3) 0.4552(2) 0.30817(19) 0.0372(8) Uani 1 1 d . . . . .
H18 H 0.6359 0.4612 0.2795 0.045 Uiso 1 1 calc R U . . .
N11 N 0.6043(3) 0.4332(3) 0.5865(2) 0.0520(11) Uani 1 1 d . . . . .
N12 N 0.7172(3) 0.4535(2) 0.3873(2) 0.0383(9) Uani 1 1 d . . . . .
Ni1 Ni 0.98091(4) 0.60944(3) 0.37953(3) 0.04010(17) Uani 1 1 d . . . . .
Ni2 Ni 0.48349(4) 0.45121(3) 0.28150(3) 0.03758(17) Uani 1 1 d . . . . .
C69 C 0.1319(3) 0.0205(3) 0.2635(3) 0.0520(14) Uani 1 1 d . . . . .
C70 C 0.1009(4) 0.0565(3) 0.3191(3) 0.0596(15) Uani 1 1 d . . . . .
H19 H 0.1367 0.0956 0.3551 0.072 Uiso 1 1 calc R U . . .
C71 C 0.0107(4) 0.0237(3) 0.3100(3) 0.0606(16) Uani 1 1 d . . . . .
H20 H -0.0282 0.0363 0.3380 0.073 Uiso 1 1 calc R U . . .
C72 C -0.0145(3) -0.0336(3) 0.2503(3) 0.0511(13) Uani 1 1 d . . . . .
C73 C -0.0938(3) -0.0820(3) 0.2106(3) 0.0503(13) Uani 1 1 d . . . . .
C74 C -0.1885(3) -0.0969(3) 0.2079(3) 0.0569(15) Uani 1 1 d . . . . .
H21 H -0.2165 -0.0757 0.2404 0.068 Uiso 1 1 calc R U . . .
C75 C -0.2291(4) -0.1468(3) 0.1503(3) 0.0569(15) Uani 1 1 d . . . . .
H22 H -0.2916 -0.1675 0.1347 0.068 Uiso 1 1 calc R U . . .
C76 C -0.1607(3) -0.1634(3) 0.1163(3) 0.0479(12) Uani 1 1 d . . . . .
C77 C -0.1671(3) -0.2120(3) 0.0558(3) 0.0438(11) Uani 1 1 d . . . . .
C78 C -0.0913(3) -0.2243(2) 0.0360(3) 0.0431(11) Uani 1 1 d . . . . .
C79 C -0.0899(3) -0.2748(3) -0.0233(3) 0.0475(12) Uani 1 1 d . . . . .
H23 H -0.1400 -0.3056 -0.0561 0.057 Uiso 1 1 calc R U . . .
C80 C -0.0034(3) -0.2703(3) -0.0238(3) 0.0479(12) Uani 1 1 d . . . . .
H24 H 0.0176 -0.2973 -0.0573 0.058 Uiso 1 1 calc R U . . .
C81 C 0.0499(3) -0.2179(2) 0.0348(3) 0.0423(11) Uani 1 1 d . . . . .
C82 C 0.1407(3) -0.1982(2) 0.0572(3) 0.0413(11) Uani 1 1 d . . . . .
C83 C 0.1838(3) -0.1572(2) 0.1237(3) 0.0398(11) Uani 1 1 d . . . . .
C84 C 0.2075(3) -0.2162(3) 0.0245(3) 0.0434(11) Uani 1 1 d . . . . .
C85 C 0.1943(3) -0.2535(3) -0.0433(3) 0.0475(12) Uani 1 1 d . . . . .
C86 C 0.2870(3) -0.1902(2) 0.0698(3) 0.0424(11) Uani 1 1 d . . . . .
C87 C 0.3776(3) -0.1829(2) 0.0774(3) 0.0452(12) Uani 1 1 d . . . . .
H25 H 0.4079 -0.1982 0.0434 0.054 Uiso 1 1 calc R U . . .
C88 C 0.4142(3) -0.1496(2) 0.1428(3) 0.0431(11) Uani 1 1 d . . . . .
H26 H 0.4752 -0.1370 0.1613 0.052 Uiso 1 1 calc R U . . .
C89 C 0.3465(3) -0.1366(2) 0.1796(3) 0.0422(11) Uani 1 1 d . . . . .
C90 C 0.3492(3) -0.1222(3) 0.2480(3) 0.0441(11) Uani 1 1 d . . . . .
C91 C 0.4328(3) -0.0876(3) 0.2922(3) 0.0459(12) Uani 1 1 d . . . . .
C92 C 0.4606(4) -0.0997(3) 0.3536(3) 0.0536(13) Uani 1 1 d . . . . .
H27 H 0.4229 -0.1271 0.3773 0.064 Uiso 1 1 calc R U . . .
C93 C 0.5510(4) -0.0648(3) 0.3722(3) 0.0542(13) Uani 1 1 d . . . . .
H28 H 0.5880 -0.0640 0.4102 0.065 Uiso 1 1 calc R U . . .
C94 C 0.5774(4) -0.0300(3) 0.3229(3) 0.0482(12) Uani 1 1 d . . . . .
C95 C 0.6584(3) 0.0108(3) 0.3076(3) 0.0440(11) Uani 1 1 d . . . . .
C96 C 0.7514(3) 0.0373(3) 0.3329(3) 0.0489(12) Uani 1 1 d . . . . .
H29 H 0.7791 0.0335 0.3729 0.059 Uiso 1 1 calc R U . . .
C97 C 0.7931(3) 0.0693(3) 0.2889(3) 0.0479(12) Uani 1 1 d . . . . .
H30 H 0.8557 0.0916 0.2924 0.057 Uiso 1 1 calc R U . . .
C98 C 0.7261(3) 0.0633(3) 0.2365(3) 0.0459(12) Uani 1 1 d . . . . .
C99 C 0.7300(3) 0.0851(3) 0.1786(3) 0.0448(11) Uani 1 1 d . . . . .
C100 C 0.6549(3) 0.0803(3) 0.1375(3) 0.0456(12) Uani 1 1 d . . . . .
C101 C 0.6514(3) 0.0975(3) 0.0753(3) 0.0495(12) Uani 1 1 d . . . . .
H31 H 0.7010 0.1138 0.0542 0.059 Uiso 1 1 calc R U . . .
C102 C 0.5662(3) 0.0865(3) 0.0521(3) 0.0457(11) Uani 1 1 d . . . . .
H32 H 0.5444 0.0929 0.0115 0.055 Uiso 1 1 calc R U . . .
C103 C 0.5141(3) 0.0633(2) 0.0998(3) 0.0416(11) Uani 1 1 d . . . . .
C104 C 0.4229(3) 0.0507(2) 0.1000(3) 0.0418(11) Uani 1 1 d . . . . .
C105 C 0.3807(3) 0.0355(2) 0.1556(3) 0.0422(11) Uani 1 1 d . . . . .
C106 C 0.3578(3) 0.0564(3) 0.0545(3) 0.0484(12) Uani 1 1 d . . . . .
C107 C 0.3723(4) 0.0771(3) -0.0054(3) 0.0530(13) Uani 1 1 d . . . . .
C108 C 0.2778(3) 0.0448(3) 0.0806(3) 0.0480(12) Uani 1 1 d . . . . .
C109 C 0.1882(3) 0.0380(3) 0.0670(3) 0.0546(14) Uani 1 1 d . . . . .
H33 H 0.1578 0.0396 0.0270 0.066 Uiso 1 1 calc R U . . .
C110 C 0.1527(3) 0.0286(3) 0.1230(3) 0.0567(15) Uani 1 1 d . . . . .
H34 H 0.0921 0.0212 0.1268 0.068 Uiso 1 1 calc R U . . .
C111 C 0.2173(3) 0.0312(2) 0.1734(3) 0.0481(13) Uani 1 1 d . . . . .
C112 C 0.2145(3) 0.0465(3) 0.2433(3) 0.0515(14) Uani 1 1 d . . . . .
C113 C -0.2556(3) -0.2532(2) 0.0140(3) 0.0430(11) Uani 1 1 d . . . . .
C114 C -0.3199(4) -0.3037(3) 0.0330(3) 0.0523(13) Uani 1 1 d . . . . .
C115 C -0.4034(4) -0.3408(3) -0.0037(3) 0.0549(14) Uani 1 1 d . . . . .
C116 C -0.4260(3) -0.3284(3) -0.0626(3) 0.0483(12) Uani 1 1 d . . . . .
C117 C -0.3648(4) -0.2793(3) -0.0840(3) 0.0483(12) Uani 1 1 d . . . . .
C118 C -0.2814(3) -0.2420(3) -0.0461(3) 0.0475(12) Uani 1 1 d . . . . .
C119 C 0.2694(4) -0.1494(3) 0.2782(3) 0.0576(15) Uani 1 1 d . . . . .
C120 C 0.2551(4) -0.1042(4) 0.3369(3) 0.0672(17) Uani 1 1 d . . . . .
C121 C 0.1811(6) -0.1285(6) 0.3646(5) 0.095(3) Uani 1 1 d . . . . .
C122 C 0.1167(5) -0.1920(6) 0.3385(5) 0.095(3) Uani 1 1 d . . . . .
C123 C 0.1293(5) -0.2387(5) 0.2824(5) 0.084(2) Uani 1 1 d . . . . .
C124 C 0.2057(4) -0.2149(4) 0.2538(4) 0.0709(18) Uani 1 1 d . . . . .
C125 C 0.8192(3) 0.1155(3) 0.1606(3) 0.0463(12) Uani 1 1 d . . . . .
C126 C 0.8586(3) 0.0716(3) 0.1243(3) 0.0510(13) Uani 1 1 d . . . . .
C127 C 0.9428(4) 0.0979(3) 0.1093(3) 0.0578(15) Uani 1 1 d . . . . .
C128 C 0.9901(4) 0.1705(3) 0.1319(3) 0.0560(14) Uani 1 1 d . . . . .
C129 C 0.9522(4) 0.2143(3) 0.1655(3) 0.0531(13) Uani 1 1 d . . . . .
C130 C 0.8680(3) 0.1874(3) 0.1801(3) 0.0496(12) Uani 1 1 d . . . . .
C131 C 0.2900(4) 0.1035(3) 0.2923(4) 0.0594(16) Uani 1 1 d . . . . .
C132 C 0.3416(4) 0.1634(3) 0.2754(4) 0.070(2) Uani 1 1 d . . . . .
C133 C 0.4093(4) 0.2182(3) 0.3218(5) 0.084(3) Uani 1 1 d . . . . .
C134 C 0.4265(5) 0.2158(4) 0.3861(6) 0.092(3) Uani 1 1 d . . . . .
C135 C 0.3759(6) 0.1597(4) 0.4048(4) 0.086(2) Uani 1 1 d . . . . .
C136 C 0.3082(4) 0.1047(3) 0.3586(4) 0.0695(18) Uani 1 1 d . . . . .
F21 F -0.2990(2) -0.3182(2) 0.09029(19) 0.0741(11) Uani 1 1 d . . . . .
F22 F -0.4642(2) -0.3898(2) 0.0166(2) 0.0794(12) Uani 1 1 d . . . . .
F23 F -0.5074(2) -0.36554(17) -0.09964(17) 0.0566(8) Uani 1 1 d . . . . .
F24 F -0.3873(2) -0.2677(2) -0.14226(19) 0.0705(10) Uani 1 1 d . . . . .
F25 F -0.2236(2) -0.19344(18) -0.06809(19) 0.0638(9) Uani 1 1 d . . . . .
F26 F 0.3167(3) -0.0429(2) 0.3673(2) 0.0861(12) Uani 1 1 d . . . . .
F27 F 0.1719(4) -0.0860(4) 0.4207(3) 0.125(2) Uani 1 1 d . . . . .
F28 F 0.0448(3) -0.2134(4) 0.3637(3) 0.132(2) Uani 1 1 d . . . . .
F29 F 0.0701(3) -0.3032(3) 0.2559(3) 0.117(2) Uani 1 1 d . . . . .
F30 F 0.2160(3) -0.26051(19) 0.2005(2) 0.0787(11) Uani 1 1 d . . . . .
F31 F 0.8149(2) 0.00178(17) 0.10270(18) 0.0613(9) Uani 1 1 d . . . . .
F32 F 0.9788(2) 0.05445(19) 0.07434(19) 0.0653(9) Uani 1 1 d . . . . .
F33 F 1.0746(2) 0.1955(2) 0.1220(2) 0.0682(10) Uani 1 1 d . . . . .
F34 F 0.9979(2) 0.28512(17) 0.18598(18) 0.0624(9) Uani 1 1 d . . . . .
F35 F 0.8337(2) 0.23250(16) 0.21599(17) 0.0588(8) Uani 1 1 d . . . . .
F36 F 0.3264(3) 0.17164(17) 0.2151(2) 0.0776(12) Uani 1 1 d . . . . .
F37 F 0.4578(3) 0.27460(19) 0.3033(3) 0.116(2) Uani 1 1 d . . . . .
F38 F 0.4924(3) 0.2682(2) 0.4304(3) 0.128(2) Uani 1 1 d . . . . .
F39 F 0.3886(4) 0.1566(3) 0.4675(3) 0.124(2) Uani 1 1 d . . . . .
F40 F 0.2586(3) 0.0527(2) 0.3813(2) 0.0812(11) Uani 1 1 d . . . . .
N13 N 0.0597(3) -0.0369(2) 0.2247(2) 0.0492(11) Uani 1 1 d . . . . .
N14 N -0.0802(3) -0.1223(2) 0.1541(2) 0.0458(10) Uani 1 1 d . . . . .
N15 N -0.0043(3) -0.1897(2) 0.0709(2) 0.0424(9) Uani 1 1 d . . . . .
N16 N 0.1481(3) -0.1227(2) 0.1659(2) 0.0432(9) Uani 1 1 d . . . . .
H35 H 0.1806 -0.0992 0.2053 0.052 Uiso 1 1 calc R U . . .
N17 N 0.1821(3) -0.2835(3) -0.0991(3) 0.0600(12) Uani 1 1 d . . . . .
N18 N 0.2694(3) -0.1596(2) 0.1308(2) 0.0421(9) Uani 1 1 d . . . . .
N19 N 0.5055(3) -0.0425(2) 0.2761(2) 0.0404(9) Uani 1 1 d . . . . .
N20 N 0.6447(3) 0.0275(2) 0.2496(2) 0.0404(9) Uani 1 1 d . . . . .
N21 N 0.5682(3) 0.0583(2) 0.1507(2) 0.0406(9) Uani 1 1 d . . . . .
N22 N 0.4160(3) 0.0197(2) 0.2048(2) 0.0426(9) Uani 1 1 d . . . . .
H36 H 0.3834 0.0107 0.2354 0.051 Uiso 1 1 calc R U . . .
N23 N 0.3862(3) 0.0972(3) -0.0504(3) 0.0717(15) Uani 1 1 d . . . . .
N24 N 0.2950(3) 0.0377(2) 0.1439(2) 0.0442(10) Uani 1 1 d . . . . .
Ni3 Ni 0.03430(4) -0.11790(3) 0.15098(3) 0.04205(18) Uani 1 1 d . . . . .
Ni4 Ni 0.52989(4) 0.01414(3) 0.21636(3) 0.03840(17) Uani 1 1 d . . . . .
C137 C 0.2214(16) 1.1294(12) 0.5904(14) 0.161(8) Uani 0.5 1 d D U P A -1
H37 H 0.2378 1.1065 0.6227 0.241 Uiso 0.5 1 calc R U P A -1
H38 H 0.2428 1.1807 0.6104 0.241 Uiso 0.5 1 calc R U P A -1
H39 H 0.2488 1.1188 0.5512 0.241 Uiso 0.5 1 calc R U P A -1
C138 C 0.1238(17) 1.1027(16) 0.5708(17) 0.195(9) Uani 0.5 1 d D U P A -1
H40 H 0.1069 1.1357 0.5499 0.233 Uiso 0.5 1 calc R U P A -1
H41 H 0.0965 1.1025 0.6112 0.233 Uiso 0.5 1 calc R U P A -1
C139 C 0.0852(18) 1.0290(16) 0.523(2) 0.210(9) Uani 0.5 1 d D U P A -1
H42 H 0.1026 0.9956 0.5434 0.251 Uiso 0.5 1 calc R U P A -1
H43 H 0.1108 1.0290 0.4819 0.251 Uiso 0.5 1 calc R U P A -1
C140 C -0.0161(18) 1.0035(19) 0.506(3) 0.218(9) Uani 0.5 1 d D U P A -1
H44 H -0.0397 1.0134 0.5476 0.262 Uiso 0.5 1 calc R U P A -1
H45 H -0.0319 1.0322 0.4786 0.262 Uiso 0.5 1 calc R U P A -1
C141 C -0.064(2) 0.9258(17) 0.469(2) 0.228(10) Uani 0.5 1 d D U P A -1
H46 H -0.0565 0.9181 0.4218 0.273 Uiso 0.5 1 calc R U P A -1
H47 H -0.0367 0.8967 0.4882 0.273 Uiso 0.5 1 calc R U P A -1
C142 C -0.162(2) 0.903(2) 0.473(3) 0.265(15) Uani 0.5 1 d D U P A -1
H48 H -0.1700 0.9100 0.5193 0.398 Uiso 0.5 1 calc . U P B -1
H49 H -0.1912 0.8522 0.4490 0.398 Uiso 0.5 1 calc . U P C -1
H50 H -0.1900 0.9303 0.4523 0.398 Uiso 0.5 1 calc . U P D -1

loop_
_atom_site_aniso_label
_atom_site_aniso_U_11
_atom_site_aniso_U_22
_atom_site_aniso_U_33
_atom_site_aniso_U_23
_atom_site_aniso_U_13
_atom_site_aniso_U_12
C1 0.025(3) 0.046(3) 0.049(3) 0.002(2) 0.002(2) 0.0112(19)
C2 0.030(3) 0.061(3) 0.050(3) -0.004(2) 0.005(3) 0.017(2)
C3 0.032(3) 0.062(3) 0.059(3) -0.008(3) 0.010(3) 0.018(2)
C4 0.025(3) 0.057(3) 0.052(3) 0.004(2) 0.006(2) 0.010(2)
C5 0.029(3) 0.055(3) 0.054(3) 0.004(2) 0.006(3) 0.012(2)
C6 0.023(3) 0.070(3) 0.057(3) 0.006(3) 0.006(3) 0.015(2)
C7 0.023(3) 0.062(3) 0.058(3) 0.012(3) 0.002(3) 0.011(2)
C8 0.028(3) 0.051(3) 0.050(3) 0.006(2) 0.005(2) 0.006(2)
C9 0.027(3) 0.048(3) 0.044(3) 0.008(2) 0.000(2) 0.006(2)
C10 0.026(3) 0.048(3) 0.048(3) 0.009(2) 0.004(2) 0.0063(19)
C11 0.030(3) 0.045(3) 0.049(3) 0.004(2) -0.002(2) 0.004(2)
C12 0.037(3) 0.046(3) 0.051(3) 0.002(2) 0.007(3) 0.013(2)
C13 0.025(2) 0.045(2) 0.050(3) 0.010(2) 0.005(2) 0.0088(19)
C14 0.024(2) 0.044(2) 0.049(3) 0.007(2) 0.004(2) 0.0083(19)
C15 0.025(2) 0.044(2) 0.050(3) 0.011(2) 0.008(2) 0.0063(19)
C16 0.028(3) 0.046(3) 0.050(3) 0.005(2) 0.006(2) 0.011(2)
C17 0.030(3) 0.041(2) 0.064(3) -0.004(2) 0.003(3) 0.010(2)
C18 0.029(3) 0.041(2) 0.056(3) 0.003(2) 0.007(2) 0.0093(19)
C19 0.029(3) 0.047(3) 0.067(3) 0.006(2) 0.007(3) 0.013(2)
C20 0.022(2) 0.044(3) 0.062(3) 0.006(2) -0.001(2) 0.0050(19)
C21 0.025(2) 0.039(2) 0.052(3) 0.008(2) 0.001(2) 0.0072(18)
C22 0.022(2) 0.046(3) 0.053(3) 0.014(2) 0.001(2) 0.0051(19)
C23 0.029(3) 0.045(3) 0.051(3) 0.012(2) 0.001(2) 0.007(2)
C24 0.030(3) 0.064(3) 0.056(3) 0.021(3) 0.000(3) 0.002(2)
C25 0.033(3) 0.063(3) 0.061(3) 0.023(3) 0.003(3) 0.003(2)
C26 0.029(3) 0.051(3) 0.051(3) 0.009(2) -0.001(3) 0.006(2)
C27 0.030(3) 0.046(3) 0.049(3) 0.006(2) 0.002(2) 0.005(2)
C28 0.031(3) 0.052(3) 0.047(3) 0.002(2) -0.002(2) 0.005(2)
C29 0.020(2) 0.049(3) 0.051(3) 0.005(2) -0.002(2) 0.0012(19)
C30 0.027(3) 0.039(2) 0.052(3) 0.003(2) 0.005(2) 0.0070(18)
C31 0.025(3) 0.040(2) 0.054(3) 0.005(2) 0.007(2) 0.0078(19)
C32 0.023(3) 0.044(2) 0.047(3) 0.009(2) 0.005(2) 0.0070(18)
C33 0.029(3) 0.052(3) 0.055(3) 0.012(2) 0.011(3) 0.012(2)
C34 0.027(3) 0.053(3) 0.051(3) 0.009(2) 0.009(2) 0.009(2)
C35 0.026(2) 0.043(2) 0.045(3) 0.005(2) 0.005(2) 0.0106(19)
C36 0.026(2) 0.041(2) 0.042(2) 0.0047(19) 0.006(2) 0.0102(18)
C37 0.022(2) 0.037(2) 0.050(3) 0.003(2) 0.005(2) 0.0078(17)
C38 0.025(3) 0.049(3) 0.046(3) 0.006(2) 0.006(2) 0.0107(19)
C39 0.023(3) 0.050(3) 0.054(3) 0.009(2) 0.005(2) 0.010(2)
C40 0.027(3) 0.046(2) 0.044(3) 0.005(2) 0.004(2) 0.0118(19)
C41 0.027(3) 0.046(3) 0.053(3) 0.003(2) 0.004(2) 0.015(2)
C42 0.025(3) 0.049(3) 0.049(3) 0.003(2) 0.004(2) 0.014(2)
C43 0.021(2) 0.039(2) 0.047(3) 0.0010(19) 0.004(2) 0.0088(17)
C44 0.028(3) 0.042(2) 0.049(3) 0.001(2) 0.004(2) 0.0140(19)
C45 0.024(3) 0.054(3) 0.049(3) 0.003(2) -0.003(2) 0.009(2)
C46 0.030(3) 0.071(4) 0.044(3) 0.008(3) -0.002(3) 0.008(2)
C47 0.027(3) 0.069(3) 0.056(3) 0.004(3) 0.004(3) 0.004(2)
C48 0.029(3) 0.057(3) 0.057(3) -0.015(3) -0.014(3) 0.015(2)
C49 0.055(4) 0.049(3) 0.050(3) 0.001(2) -0.012(3) 0.021(3)
C50 0.038(3) 0.047(3) 0.052(3) 0.005(2) 0.000(3) 0.014(2)
C51 0.026(3) 0.054(3) 0.056(3) 0.017(2) 0.004(2) 0.007(2)
C52 0.045(3) 0.064(3) 0.059(3) 0.019(3) 0.009(3) 0.018(3)
C53 0.050(4) 0.088(4) 0.071(4) 0.035(4) 0.019(3) 0.030(3)
C54 0.049(4) 0.097(5) 0.083(5) 0.050(4) 0.028(4) 0.034(4)
C55 0.028(3) 0.073(4) 0.084(4) 0.040(3) -0.005(3) 0.000(3)
C56 0.033(3) 0.052(3) 0.057(3) 0.015(2) 0.000(3) 0.005(2)
C57 0.021(3) 0.056(3) 0.055(3) 0.013(2) 0.005(2) 0.010(2)
C58 0.036(3) 0.071(4) 0.048(3) 0.010(3) 0.007(3) 0.016(3)
C59 0.033(3) 0.114(5) 0.055(3) 0.024(3) 0.016(3) 0.031(3)
C60 0.023(3) 0.108(5) 0.070(4) 0.042(4) 0.003(3) 0.004(3)
C61 0.031(3) 0.070(4) 0.095(5) 0.036(4) -0.006(4) -0.003(3)
C62 0.032(3) 0.056(3) 0.074(4) 0.023(3) -0.001(3) 0.005(2)
C63 0.024(2) 0.045(2) 0.050(3) 0.000(2) 0.004(2) 0.0128(19)
C64 0.031(3) 0.047(3) 0.050(3) 0.004(2) 0.003(2) 0.016(2)
C65 0.031(3) 0.044(3) 0.059(3) 0.000(2) 0.001(3) 0.012(2)
C66 0.032(3) 0.050(3) 0.057(3) -0.008(2) -0.001(3) 0.017(2)
C67 0.038(3) 0.063(3) 0.044(3) 0.001(2) 0.005(3) 0.024(2)
C68 0.026(3) 0.052(3) 0.051(3) 0.002(2) 0.005(2) 0.014(2)
F1 0.041(2) 0.099(3) 0.0521(19) 0.0212(18) 0.0004(17) -0.0133(17)
F2 0.038(2) 0.093(3) 0.070(2) 0.005(2) 0.0079(19) -0.0168(17)
F3 0.0368(18) 0.0626(19) 0.072(2) -0.0167(16) -0.0177(17) 0.0154(14)
F4 0.093(3) 0.0554(19) 0.059(2) 0.0049(16) -0.027(2) 0.0126(19)
F5 0.060(2) 0.0571(18) 0.0581(19) 0.0175(15) -0.0022(17) 0.0099(16)
F6 0.052(2) 0.064(2) 0.0602(19) 0.0088(16) 0.0036(17) 0.0174(16)
F7 0.105(4) 0.118(3) 0.079(3) 0.036(2) 0.049(3) 0.060(3)
F8 0.049(2) 0.133(4) 0.128(4) 0.084(3) 0.043(3) 0.031(2)
F9 0.0365(19) 0.075(2) 0.107(3) 0.046(2) 0.001(2) -0.0061(16)
F10 0.048(2) 0.0485(17) 0.072(2) 0.0149(15) 0.0017(17) -0.0011(14)
F11 0.049(2) 0.073(2) 0.069(2) -0.0044(17) 0.0118(18) 0.0256(17)
F12 0.051(2) 0.158(4) 0.074(3) 0.029(3) 0.027(2) 0.053(3)
F13 0.0222(19) 0.166(4) 0.103(3) 0.079(3) 0.006(2) 0.003(2)
F14 0.047(2) 0.077(3) 0.139(4) 0.050(3) -0.020(3) -0.0170(19)
F15 0.0425(19) 0.0533(18) 0.090(3) 0.0046(17) -0.0045(19) 0.0100(14)
F16 0.0415(18) 0.0484(16) 0.0533(17) 0.0077(13) 0.0016(15) 0.0087(13)
F17 0.0412(18) 0.0446(16) 0.070(2) 0.0044(14) -0.0018(17) 0.0042(13)
F18 0.0428(19) 0.0583(18) 0.0572(18) -0.0140(14) -0.0133(16) 0.0176(14)
F19 0.051(2) 0.082(2) 0.0447(16) 0.0049(15) 0.0050(16) 0.0263(17)
F20 0.0345(17) 0.0658(19) 0.0583(18) 0.0160(15) 0.0106(15) 0.0142(14)
N1 0.023(2) 0.052(2) 0.050(2) 0.0038(19) 0.007(2) 0.0124(17)
N2 0.029(2) 0.051(2) 0.051(2) 0.0055(19) 0.009(2) 0.0101(18)
N3 0.022(2) 0.048(2) 0.046(2) 0.0054(18) 0.0000(19) 0.0073(16)
N4 0.029(2) 0.044(2) 0.047(2) 0.0015(17) 0.004(2) 0.0100(16)
N5 0.034(3) 0.053(3) 0.075(3) -0.012(2) 0.001(3) 0.013(2)
N6 0.023(2) 0.043(2) 0.050(2) 0.0041(18) 0.0051(19) 0.0112(16)
N7 0.024(2) 0.045(2) 0.048(2) 0.0108(18) -0.001(2) 0.0054(16)
N8 0.023(2) 0.044(2) 0.043(2) 0.0035(17) 0.0003(19) 0.0047(16)
N9 0.022(2) 0.044(2) 0.044(2) 0.0050(17) 0.0035(18) 0.0083(15)
N10 0.024(2) 0.042(2) 0.041(2) 0.0064(16) 0.0069(18) 0.0082(15)
N11 0.033(3) 0.068(3) 0.054(3) 0.017(2) 0.009(2) 0.016(2)
N12 0.023(2) 0.044(2) 0.042(2) 0.0032(17) 0.0032(18) 0.0109(15)
Ni1 0.0207(3) 0.0446(3) 0.0459(4) 0.0020(3) 0.0032(3) 0.0077(2)
Ni2 0.0215(3) 0.0399(3) 0.0442(3) 0.0054(2) 0.0038(3) 0.0063(2)
C69 0.028(3) 0.042(3) 0.072(4) -0.004(2) 0.009(3) 0.007(2)
C70 0.038(3) 0.050(3) 0.074(4) -0.009(3) 0.011(3) 0.011(2)
C71 0.036(3) 0.049(3) 0.078(4) -0.012(3) 0.016(3) 0.010(2)
C72 0.023(3) 0.049(3) 0.069(4) -0.001(2) 0.009(3) 0.008(2)
C73 0.031(3) 0.042(3) 0.065(3) -0.003(2) 0.013(3) 0.008(2)
C74 0.028(3) 0.055(3) 0.075(4) 0.000(3) 0.017(3) 0.009(2)
C75 0.027(3) 0.053(3) 0.084(4) 0.011(3) 0.020(3) 0.008(2)
C76 0.027(3) 0.041(2) 0.069(3) 0.008(2) 0.008(3) 0.008(2)
C77 0.023(2) 0.042(2) 0.060(3) 0.013(2) 0.006(2) 0.0043(19)
C78 0.022(2) 0.042(2) 0.057(3) 0.005(2) 0.004(2) 0.0074(18)
C79 0.028(3) 0.050(3) 0.057(3) 0.008(2) 0.002(3) 0.009(2)
C80 0.033(3) 0.051(3) 0.053(3) 0.002(2) 0.004(3) 0.015(2)
C81 0.028(3) 0.040(2) 0.054(3) 0.008(2) 0.009(2) 0.0081(19)
C82 0.029(3) 0.038(2) 0.053(3) 0.006(2) 0.011(2) 0.0102(18)
C83 0.025(2) 0.036(2) 0.053(3) 0.009(2) 0.008(2) 0.0065(18)
C84 0.032(3) 0.042(2) 0.052(3) 0.005(2) 0.008(2) 0.013(2)
C85 0.030(3) 0.050(3) 0.055(3) 0.003(2) 0.005(3) 0.015(2)
C86 0.032(3) 0.041(2) 0.050(3) 0.005(2) 0.009(2) 0.0107(19)
C87 0.027(3) 0.042(2) 0.060(3) 0.004(2) 0.012(2) 0.0092(19)
C88 0.026(2) 0.037(2) 0.055(3) -0.004(2) 0.004(2) 0.0077(18)
C89 0.021(2) 0.038(2) 0.058(3) 0.007(2) 0.004(2) 0.0022(18)
C90 0.027(3) 0.047(3) 0.058(3) 0.015(2) 0.012(2) 0.010(2)
C91 0.034(3) 0.047(3) 0.051(3) 0.008(2) 0.010(3) 0.010(2)
C92 0.038(3) 0.063(3) 0.055(3) 0.020(3) 0.010(3) 0.008(2)
C93 0.038(3) 0.066(3) 0.054(3) 0.018(3) 0.007(3) 0.012(2)
C94 0.038(3) 0.048(3) 0.051(3) 0.006(2) 0.008(3) 0.011(2)
C95 0.028(3) 0.047(3) 0.048(3) 0.005(2) 0.002(2) 0.008(2)
C96 0.033(3) 0.052(3) 0.051(3) 0.004(2) 0.000(3) 0.010(2)
C97 0.023(3) 0.053(3) 0.053(3) 0.002(2) -0.001(2) 0.005(2)
C98 0.026(3) 0.047(3) 0.059(3) 0.010(2) 0.005(3) 0.008(2)
C99 0.023(3) 0.048(3) 0.058(3) 0.011(2) 0.004(2) 0.0076(19)
C100 0.026(3) 0.047(3) 0.056(3) 0.011(2) 0.009(3) 0.0044(19)
C101 0.028(3) 0.055(3) 0.058(3) 0.014(2) 0.009(3) 0.006(2)
C102 0.031(3) 0.046(3) 0.054(3) 0.011(2) 0.002(2) 0.009(2)
C103 0.025(2) 0.041(2) 0.052(3) 0.005(2) 0.004(2) 0.0080(18)
C104 0.028(3) 0.038(2) 0.055(3) 0.009(2) 0.003(2) 0.0108(19)
C105 0.026(2) 0.031(2) 0.062(3) 0.003(2) 0.008(2) 0.0073(18)
C106 0.028(3) 0.043(3) 0.067(3) 0.011(2) 0.001(3) 0.007(2)
C107 0.024(3) 0.058(3) 0.071(4) 0.022(3) -0.006(3) 0.008(2)
C108 0.027(3) 0.043(3) 0.069(3) 0.008(2) 0.001(3) 0.013(2)
C109 0.027(3) 0.045(3) 0.086(4) 0.018(3) 0.001(3) 0.007(2)
C110 0.024(3) 0.044(3) 0.097(5) 0.016(3) 0.006(3) 0.009(2)
C111 0.022(3) 0.038(2) 0.077(4) 0.007(2) 0.008(3) 0.0070(18)
C112 0.028(3) 0.038(2) 0.078(4) 0.000(2) 0.008(3) 0.0091(19)
C113 0.026(3) 0.041(2) 0.057(3) 0.012(2) 0.003(2) 0.0069(19)
C114 0.029(3) 0.065(3) 0.056(3) 0.027(3) -0.006(3) 0.003(2)
C115 0.033(3) 0.056(3) 0.070(4) 0.029(3) 0.006(3) 0.001(2)
C116 0.025(3) 0.053(3) 0.062(3) 0.015(2) -0.003(3) 0.010(2)
C117 0.034(3) 0.059(3) 0.058(3) 0.023(3) 0.006(3) 0.021(2)
C118 0.027(3) 0.046(3) 0.068(3) 0.019(2) 0.008(3) 0.009(2)
C119 0.029(3) 0.073(4) 0.075(4) 0.034(3) 0.010(3) 0.014(3)
C120 0.043(4) 0.100(5) 0.069(4) 0.034(4) 0.025(3) 0.029(3)
C121 0.081(6) 0.151(8) 0.099(6) 0.065(6) 0.051(5) 0.073(6)
C122 0.035(4) 0.142(8) 0.125(7) 0.091(7) 0.006(5) 0.016(4)
C123 0.038(4) 0.102(6) 0.111(6) 0.059(5) -0.004(4) 0.007(4)
C124 0.041(4) 0.080(4) 0.078(4) 0.032(4) -0.004(4) -0.001(3)
C125 0.023(3) 0.055(3) 0.054(3) 0.011(2) 0.003(2) 0.008(2)
C126 0.027(3) 0.058(3) 0.063(3) 0.016(3) 0.004(3) 0.009(2)
C127 0.031(3) 0.077(4) 0.075(4) 0.030(3) 0.018(3) 0.023(3)
C128 0.026(3) 0.070(4) 0.076(4) 0.031(3) 0.013(3) 0.012(2)
C129 0.029(3) 0.054(3) 0.065(3) 0.014(3) 0.004(3) 0.001(2)
C130 0.026(3) 0.055(3) 0.062(3) 0.014(3) 0.006(3) 0.008(2)
C131 0.028(3) 0.050(3) 0.087(5) -0.004(3) 0.013(3) 0.013(2)
C132 0.032(3) 0.040(3) 0.117(6) -0.011(3) 0.024(4) 0.006(2)
C133 0.034(3) 0.044(3) 0.147(8) -0.015(4) 0.027(5) 0.006(3)
C134 0.034(4) 0.062(4) 0.140(8) -0.037(5) -0.018(5) 0.019(3)
C135 0.070(5) 0.079(5) 0.092(6) -0.024(4) -0.013(5) 0.044(4)
C136 0.046(4) 0.060(4) 0.092(5) -0.005(3) 0.004(4) 0.025(3)
F21 0.040(2) 0.087(2) 0.077(2) 0.045(2) -0.0124(19) -0.0125(17)
F22 0.038(2) 0.091(3) 0.089(3) 0.049(2) -0.009(2) -0.0171(17)
F23 0.0305(17) 0.0632(19) 0.0661(19) 0.0154(16) -0.0087(16) 0.0096(13)
F24 0.048(2) 0.094(3) 0.073(2) 0.042(2) 0.0017(19) 0.0186(18)
F25 0.0409(19) 0.070(2) 0.085(2) 0.0400(19) 0.0169(18) 0.0109(15)
F26 0.090(3) 0.082(3) 0.093(3) 0.016(2) 0.035(3) 0.040(2)
F27 0.132(5) 0.188(6) 0.122(4) 0.076(4) 0.084(4) 0.107(4)
F28 0.063(3) 0.229(7) 0.168(5) 0.145(5) 0.062(4) 0.062(4)
F29 0.056(3) 0.117(4) 0.162(5) 0.086(4) -0.013(3) -0.018(2)
F30 0.066(3) 0.057(2) 0.088(3) 0.023(2) -0.010(2) -0.0081(17)
F31 0.0412(18) 0.0557(18) 0.082(2) 0.0144(16) 0.0173(18) 0.0121(14)
F32 0.0420(19) 0.080(2) 0.086(2) 0.0271(19) 0.0241(19) 0.0313(16)
F33 0.0272(17) 0.087(2) 0.099(3) 0.042(2) 0.0216(19) 0.0161(15)
F34 0.0311(17) 0.0622(19) 0.080(2) 0.0172(17) 0.0059(17) 0.0007(14)
F35 0.0378(18) 0.0560(18) 0.072(2) 0.0095(15) 0.0135(17) 0.0067(13)
F36 0.070(3) 0.0410(17) 0.111(3) 0.0053(19) 0.047(3) 0.0099(16)
F37 0.060(3) 0.046(2) 0.200(5) -0.023(3) 0.055(3) -0.0057(17)
F38 0.055(3) 0.073(3) 0.193(6) -0.060(3) -0.040(3) 0.022(2)
F39 0.119(5) 0.114(4) 0.109(4) -0.034(3) -0.051(4) 0.067(3)
F40 0.082(3) 0.072(2) 0.087(3) 0.010(2) 0.002(2) 0.035(2)
N13 0.028(2) 0.043(2) 0.064(3) -0.0017(19) 0.007(2) 0.0078(17)
N14 0.028(2) 0.041(2) 0.061(3) 0.0060(19) 0.010(2) 0.0077(16)
N15 0.024(2) 0.041(2) 0.056(2) 0.0059(18) 0.010(2) 0.0080(16)
N16 0.030(2) 0.038(2) 0.052(2) 0.0004(17) 0.007(2) 0.0065(16)
N17 0.036(3) 0.075(3) 0.061(3) 0.000(3) 0.003(2) 0.023(2)
N18 0.027(2) 0.042(2) 0.051(2) 0.0049(18) 0.008(2) 0.0083(16)
N19 0.025(2) 0.042(2) 0.046(2) 0.0056(17) 0.003(2) 0.0066(16)
N20 0.022(2) 0.042(2) 0.050(2) 0.0084(17) 0.0026(19) 0.0071(16)
N21 0.020(2) 0.043(2) 0.051(2) 0.0066(17) 0.0040(19) 0.0064(15)
N22 0.030(2) 0.041(2) 0.051(2) 0.0062(18) 0.008(2) 0.0090(16)
N23 0.039(3) 0.082(4) 0.093(4) 0.043(3) -0.005(3) 0.009(3)
N24 0.020(2) 0.044(2) 0.064(3) 0.0075(19) 0.003(2) 0.0110(16)
Ni3 0.0228(3) 0.0375(3) 0.0564(4) 0.0012(3) 0.0080(3) 0.0063(2)
Ni4 0.0208(3) 0.0394(3) 0.0468(3) 0.0042(3) 0.0045(3) 0.0057(2)
C137 0.204(18) 0.153(14) 0.189(16) 0.076(13) 0.052(15) 0.123(13)
C138 0.213(14) 0.191(13) 0.198(13) 0.070(11) 0.055(11) 0.079(11)
C139 0.221(14) 0.205(12) 0.212(12) 0.068(10) 0.047(11) 0.078(10)
C140 0.228(14) 0.214(13) 0.221(13) 0.069(10) 0.038(11) 0.082(10)
C141 0.235(15) 0.217(14) 0.236(14) 0.068(12) 0.032(12) 0.085(11)
C142 0.25(2) 0.23(2) 0.28(2) 0.062(19) 0.020(19) 0.073(18)

loop_
_atom_type_symbol
_atom_type_description
_atom_type_scat_dispersion_real
_atom_type_scat_dispersion_imag
_atom_type_scat_source
C C 0.0030 0.0020 'International Tables Vol C Tables 4.2.6.8 and 6.1.1.4'
F F 0.0170 0.0100 'International Tables Vol C Tables 4.2.6.8 and 6.1.1.4'
N N 0.0060 0.0030 'International Tables Vol C Tables 4.2.6.8 and 6.1.1.4'
Ni Ni 0.3580 1.0940 'International Tables Vol C Tables 4.2.6.8 and 6.1.1.4'
H H 0.0000 0.0000 'International Tables Vol C Tables 4.2.6.8 and 6.1.1.4'

loop_
_geom_angle_atom_site_label_1
_geom_angle_atom_site_label_2
_geom_angle_atom_site_label_3
_geom_angle
N1 C1 C44 124.3(4)
N1 C1 C2 108.5(4)
C44 C1 C2 126.5(4)
C3 C2 C1 107.6(5)
C3 C2 H1 126.2
C1 C2 H1 126.2
C2 C3 C4 106.9(4)
C2 C3 H2 126.6
C4 C3 H2 126.6
N1 C4 C5 113.9(5)
N1 C4 C3 108.9(4)
C5 C4 C3 137.2(5)
N2 C5 C4 112.1(4)
N2 C5 C6 109.1(5)
C4 C5 C6 138.6(5)
C7 C6 C5 106.9(5)
C7 C6 H3 126.5
C5 C6 H3 126.5
C6 C7 C8 107.8(5)
C6 C7 H4 126.1
C8 C7 H4 126.1
N2 C8 C9 120.3(4)
N2 C8 C7 107.7(5)
C9 C8 C7 132.0(5)
C10 C9 C8 121.8(5)
C10 C9 C45 119.8(5)
C8 C9 C45 118.4(4)
N3 C10 C9 125.0(5)
N3 C10 C11 108.9(4)
C9 C10 C11 126.0(5)
C12 C11 C10 107.7(4)
C12 C11 H5 126.2
C10 C11 H5 126.2
C11 C12 C13 107.2(4)
C11 C12 H6 126.4
C13 C12 H6 126.4
N3 C13 C14 121.9(5)
N3 C13 C12 110.0(4)
C14 C13 C12 128.1(5)
C13 C14 C16 129.9(5)
C13 C14 C15 122.7(4)
C16 C14 C15 107.1(4)
N4 C15 N6 128.8(5)
N4 C15 C14 125.0(5)
N6 C15 C14 106.0(4)
C17 C16 C18 125.3(5)
C17 C16 C14 126.5(5)
C18 C16 C14 108.1(4)
N5 C17 C16 177.9(6)
N6 C18 C19 107.9(4)
N6 C18 C16 108.2(4)
C19 C18 C16 143.8(5)
C20 C19 C18 107.8(5)
C20 C19 H7 126.1
C18 C19 H7 126.1
C19 C20 C21 109.7(5)
C19 C20 H8 125.2
C21 C20 H8 125.2
N6 C21 C22 127.7(4)
N6 C21 C20 104.6(4)
C22 C21 C20 125.8(5)
C23 C22 C21 118.3(4)
C23 C22 C51 118.0(5)
C21 C22 C51 122.9(5)
N7 C23 C22 124.9(5)
N7 C23 C24 108.1(5)
C22 C23 C24 126.1(4)
C25 C24 C23 108.3(5)
C25 C24 H9 125.8
C23 C24 H9 125.8
C24 C25 C26 104.7(5)
C24 C25 H10 127.7
C26 C25 H10 127.7
N7 C26 C25 111.7(4)
N7 C26 C27 113.2(5)
C25 C26 C27 135.0(5)
N8 C27 C26 111.3(5)
N8 C27 C28 109.9(4)
C26 C27 C28 138.7(5)
C29 C28 C27 106.1(5)
C29 C28 H11 126.9
C27 C28 H11 126.9
C28 C29 C30 108.3(4)
C28 C29 H12 125.8
C30 C29 H12 125.8
N8 C30 C31 118.9(5)
N8 C30 C29 108.1(4)
C31 C30 C29 132.9(4)
C30 C31 C32 123.2(4)
C30 C31 C57 118.0(5)
C32 C31 C57 118.8(5)
C31 C32 N9 124.5(4)
C31 C32 C33 127.0(4)
N9 C32 C33 108.5(4)
C34 C33 C32 108.2(4)
C34 C33 H13 125.9
C32 C33 H13 125.9
C33 C34 C35 107.2(5)
C33 C34 H14 126.4
C35 C34 H14 126.4
N9 C35 C36 121.9(4)
N9 C35 C34 109.6(4)
C36 C35 C34 128.3(5)
C35 C36 C38 129.8(4)
C35 C36 C37 122.6(4)
C38 C36 C37 107.2(4)
N10 C37 N12 129.2(4)
N10 C37 C36 124.6(4)
N12 C37 C36 106.2(4)
C40 C38 C36 108.3(4)
C40 C38 C39 124.7(5)
C36 C38 C39 126.9(4)
N11 C39 C38 176.3(6)
C41 C40 N12 107.5(4)
C41 C40 C38 144.7(5)
N12 C40 C38 107.8(4)
C42 C41 C40 107.3(5)
C42 C41 H15 126.3
C40 C41 H15 126.3
C41 C42 C43 111.2(4)
C41 C42 H16 124.4
C43 C42 H16 124.4
N12 C43 C44 127.1(5)
N12 C43 C42 104.3(4)
C44 C43 C42 127.1(4)
C43 C44 C1 118.0(5)
C43 C44 C63 123.4(4)
C1 C44 C63 117.6(4)
C50 C45 C46 115.9(5)
C50 C45 C9 122.0(5)
C46 C45 C9 122.1(5)
F1 C46 C47 118.4(5)
F1 C46 C45 118.2(5)
C47 C46 C45 123.4(5)
F2 C47 C46 121.3(5)
F2 C47 C48 119.6(5)
C46 C47 C48 119.1(5)
F3 C48 C49 120.2(6)
F3 C48 C47 119.4(6)
C49 C48 C47 120.4(5)
F4 C49 C48 120.5(5)
F4 C49 C50 119.6(5)
C48 C49 C50 119.9(5)
F5 C50 C45 120.1(5)
F5 C50 C49 118.7(5)
C45 C50 C49 121.2(5)
C56 C51 C52 114.4(5)
C56 C51 C22 124.3(5)
C52 C51 C22 121.1(5)
F6 C52 C53 115.6(6)
F6 C52 C51 120.4(5)
C53 C52 C51 124.0(6)
F7 C53 C52 121.4(7)
F7 C53 C54 119.7(6)
C52 C53 C54 118.9(6)
F8 C54 C55 121.4(7)
F8 C54 C53 119.6(7)
C55 C54 C53 119.0(5)
F9 C55 C54 120.2(5)
F9 C55 C56 119.0(6)
C54 C55 C56 120.8(6)
F10 C56 C55 117.4(5)
F10 C56 C51 119.8(5)
C55 C56 C51 122.8(6)
C62 C57 C58 116.5(5)
C62 C57 C31 121.7(5)
C58 C57 C31 121.8(5)
F11 C58 C59 119.7(5)
F11 C58 C57 118.3(5)
C59 C58 C57 122.0(6)
F12 C59 C60 120.9(6)
F12 C59 C58 119.5(7)
C60 C59 C58 119.6(6)
C61 C60 F13 120.1(7)
C61 C60 C59 120.3(5)
F13 C60 C59 119.6(7)
C60 C61 F14 120.4(6)
C60 C61 C62 120.8(6)
F14 C61 C62 118.8(7)
F15 C62 C61 119.3(6)
F15 C62 C57 119.8(5)
C61 C62 C57 120.9(6)
C64 C63 C68 114.3(5)
C64 C63 C44 124.4(5)
C68 C63 C44 121.2(4)
F16 C64 C65 117.4(5)
F16 C64 C63 118.8(5)
C65 C64 C63 123.7(5)
F17 C65 C64 121.5(5)
F17 C65 C66 118.9(5)
C64 C65 C66 119.6(5)
F18 C66 C67 120.3(5)
F18 C66 C65 120.3(5)
C67 C66 C65 119.4(5)
F19 C67 C66 119.2(5)
F19 C67 C68 120.3(5)
C66 C67 C68 120.5(5)
F20 C68 C67 117.7(5)
F20 C68 C63 119.8(5)
C67 C68 C63 122.5(5)
C1 N1 C4 108.0(4)
C1 N1 Ni1 139.2(3)
C4 N1 Ni1 112.5(3)
C5 N2 C8 108.5(4)
C5 N2 Ni1 116.7(4)
C8 N2 Ni1 134.3(4)
C13 N3 C10 106.2(4)
C13 N3 Ni1 126.0(3)
C10 N3 Ni1 127.8(3)
C15 N4 Ni1 125.9(4)
C15 N4 H17 117.1
Ni1 N4 H17 117.1
C18 N6 C21 109.6(4)
C18 N6 C15 109.7(4)
C21 N6 C15 140.6(4)
C26 N7 C23 107.1(4)
C26 N7 Ni2 114.3(3)
C23 N7 Ni2 138.6(4)
C27 N8 C30 107.5(4)
C27 N8 Ni2 117.6(3)
C30 N8 Ni2 134.2(4)
C35 N9 C32 106.4(4)
C35 N9 Ni2 125.6(3)
C32 N9 Ni2 127.3(3)
C37 N10 Ni2 126.7(3)
C37 N10 H18 116.6
Ni2 N10 H18 116.6
C37 N12 C40 110.0(4)
C37 N12 C43 140.5(4)
C40 N12 C43 109.4(4)
N2 Ni1 N3 90.36(18)
N2 Ni1 N4 164.59(19)
N3 Ni1 N4 94.90(18)
N2 Ni1 N1 82.53(18)
N3 Ni1 N1 168.33(19)
N4 Ni1 N1 94.35(18)
N8 Ni2 N9 90.28(18)
N8 Ni2 N10 165.99(17)
N9 Ni2 N10 94.28(17)
N8 Ni2 N7 82.06(17)
N9 Ni2 N7 166.64(17)
N10 Ni2 N7 95.74(17)
N13 C69 C112 124.1(5)
N13 C69 C70 108.2(4)
C112 C69 C70 126.3(5)
C71 C70 C69 107.1(5)
C71 C70 H19 126.5
C69 C70 H19 126.5
C70 C71 C72 107.3(5)
C70 C71 H20 126.3
C72 C71 H20 126.3
N13 C72 C73 113.5(5)
N13 C72 C71 109.7(5)
C73 C72 C71 136.6(5)
N14 C73 C72 112.6(4)
N14 C73 C74 109.0(5)
C72 C73 C74 137.9(5)
C75 C74 C73 106.4(5)
C75 C74 H21 126.8
C73 C74 H21 126.8
C74 C75 C76 107.9(5)
C74 C75 H22 126.0
C76 C75 H22 126.0
N14 C76 C77 120.9(4)
N14 C76 C75 108.2(5)
C77 C76 C75 130.9(5)
C78 C77 C76 120.7(5)
C78 C77 C113 119.7(5)
C76 C77 C113 119.5(4)
C77 C78 N15 125.6(5)
C77 C78 C79 125.8(5)
N15 C78 C79 108.6(4)
C80 C79 C78 107.3(5)
C80 C79 H23 126.3
C78 C79 H23 126.4
C79 C80 C81 108.0(5)
C79 C80 H24 126.0
C81 C80 H24 126.0
N15 C81 C82 122.4(5)
N15 C81 C80 109.0(4)
C82 C81 C80 128.4(4)
C81 C82 C84 130.1(5)
C81 C82 C83 123.4(4)
C84 C82 C83 106.4(4)
N16 C83 N18 128.8(5)
N16 C83 C82 124.6(4)
N18 C83 C82 106.5(4)
C86 C84 C85 126.3(5)
C86 C84 C82 108.9(4)
C85 C84 C82 124.8(5)
N17 C85 C84 178.5(6)
N18 C86 C84 107.2(4)
N18 C86 C87 108.4(4)
C84 C86 C87 144.4(5)
C88 C87 C86 107.5(4)
C88 C87 H25 126.2
C86 C87 H25 126.2
C87 C88 C89 110.1(5)
C87 C88 H26 125.0
C89 C88 H26 125.0
C90 C89 N18 126.2(4)
C90 C89 C88 127.8(5)
N18 C89 C88 104.2(4)
C89 C90 C91 120.0(4)
C89 C90 C119 122.8(5)
C91 C90 C119 116.7(5)
N19 C91 C90 122.6(5)
N19 C91 C92 108.2(5)
C90 C91 C92 128.7(5)
C93 C92 C91 108.2(5)
C93 C92 H27 125.9
C91 C92 H27 125.9
C92 C93 C94 105.5(5)
C92 C93 H28 127.2
C94 C93 H28 127.2
N19 C94 C93 110.8(4)
N19 C94 C95 112.1(5)
C93 C94 C95 137.1(6)
N20 C95 C94 111.7(5)
N20 C95 C96 109.2(4)
C94 C95 C96 139.0(5)
C97 C96 C95 106.8(5)
C97 C96 H29 126.6
C95 C96 H29 126.6
C96 C97 C98 107.9(4)
C96 C97 H30 126.1
C98 C97 H30 126.1
N20 C98 C99 119.0(5)
N20 C98 C97 108.1(5)
C99 C98 C97 132.9(5)
C100 C99 C98 123.1(4)
C100 C99 C125 118.6(5)
C98 C99 C125 118.3(5)
C99 C100 N21 124.9(5)
C99 C100 C101 127.3(4)
N21 C100 C101 107.8(5)
C102 C101 C100 108.3(4)
C102 C101 H31 125.9
C100 C101 H31 125.9
C101 C102 C103 107.3(5)
C101 C102 H32 126.3
C103 C102 H32 126.3
N21 C103 C104 122.2(4)
N21 C103 C102 109.5(4)
C104 C103 C102 128.2(5)
C103 C104 C106 130.6(5)
C103 C104 C105 122.5(5)
C106 C104 C105 106.6(4)
N22 C105 N24 127.5(4)
N22 C105 C104 125.3(4)
N24 C105 C104 107.1(4)
C104 C106 C108 108.5(5)
C104 C106 C107 126.0(5)
C108 C106 C107 125.3(5)
N23 C107 C106 176.2(7)
N24 C108 C109 108.4(5)
N24 C108 C106 107.8(5)
C109 C108 C106 143.9(6)
C110 C109 C108 106.5(5)
C110 C109 H33 126.8
C108 C109 H33 126.8
C109 C110 C111 111.5(5)
C109 C110 H34 124.3
C111 C110 H34 124.3
C110 C111 N24 104.4(5)
C110 C111 C112 126.8(5)
N24 C111 C112 126.2(5)
C69 C112 C111 118.4(5)
C69 C112 C131 118.9(5)
C111 C112 C131 120.7(5)
C114 C113 C118 115.2(5)
C114 C113 C77 122.2(5)
C118 C113 C77 122.6(4)
F21 C114 C115 118.3(5)
F21 C114 C113 118.4(5)
C115 C114 C113 123.3(5)
F22 C115 C116 118.9(5)
F22 C115 C114 121.4(5)
C116 C115 C114 119.7(5)
F23 C116 C115 120.1(5)
F23 C116 C117 120.5(5)
C115 C116 C117 119.4(5)
F24 C117 C116 119.1(5)
F24 C117 C118 120.8(5)
C116 C117 C118 120.1(5)
F25 C118 C117 118.5(5)
F25 C118 C113 119.3(5)
C117 C118 C113 122.2(5)
C124 C119 C120 116.0(6)
C124 C119 C90 124.5(6)
C120 C119 C90 119.5(5)
F26 C120 C121 119.6(7)
F26 C120 C119 120.2(5)
C121 C120 C119 119.9(8)
C122 C121 F27 118.0(8)
C122 C121 C120 123.7(9)
F27 C121 C120 118.3(9)
F28 C122 C121 123.1(11)
F28 C122 C123 118.9(9)
C121 C122 C123 118.1(7)
F29 C123 C124 119.9(9)
F29 C123 C122 121.2(7)
C124 C123 C122 118.9(7)
F30 C124 C119 119.2(6)
F30 C124 C123 117.5(7)
C119 C124 C123 123.3(8)
C130 C125 C126 116.7(4)
C130 C125 C99 122.7(5)
C126 C125 C99 120.6(5)
F31 C126 C127 117.9(5)
F31 C126 C125 120.2(4)
C127 C126 C125 122.0(5)
F32 C127 C126 120.6(5)
F32 C127 C128 120.4(5)
C126 C127 C128 119.0(5)
F33 C128 C129 120.9(5)
F33 C128 C127 119.0(5)
C129 C128 C127 120.0(5)
C128 C129 F34 119.7(5)
C128 C129 C130 120.4(5)
F34 C129 C130 119.9(5)
F35 C130 C125 119.3(4)
F35 C130 C129 118.7(5)
C125 C130 C129 121.9(5)
C136 C131 C132 115.6(6)
C136 C131 C112 123.2(6)
C132 C131 C112 120.9(7)
F36 C132 C133 117.0(7)
F36 C132 C131 121.8(6)
C133 C132 C131 121.1(8)
F37 C133 C134 119.8(8)
F37 C133 C132 119.2(9)
C134 C133 C132 121.0(7)
F38 C134 C135 119.7(10)
F38 C134 C133 120.8(9)
C135 C134 C133 119.5(7)
F39 C135 C134 121.3(8)
F39 C135 C136 119.0(9)
C134 C135 C136 119.8(9)
F40 C136 C135 116.4(8)
F40 C136 C131 120.6(6)
C135 C136 C131 122.9(7)
C72 N13 C69 107.4(4)
C72 N13 Ni3 112.6(3)
C69 N13 Ni3 139.9(3)
C76 N14 C73 108.4(4)
C76 N14 Ni3 135.0(4)
C73 N14 Ni3 116.0(4)
C81 N15 C78 107.0(4)
C81 N15 Ni3 125.5(3)
C78 N15 Ni3 127.5(3)
C83 N16 Ni3 126.3(4)
C83 N16 H35 116.8
Ni3 N16 H35 116.8
C86 N18 C83 110.2(4)
C86 N18 C89 109.6(4)
C83 N18 C89 140.0(4)
C91 N19 C94 107.2(4)
C91 N19 Ni4 138.1(4)
C94 N19 Ni4 114.1(3)
C95 N20 C98 108.1(4)
C95 N20 Ni4 116.8(3)
C98 N20 Ni4 133.9(4)
C103 N21 C100 107.1(4)
C103 N21 Ni4 125.8(3)
C100 N21 Ni4 126.2(4)
C105 N22 Ni4 125.8(3)
C105 N22 H36 117.1
Ni4 N22 H36 117.1
C108 N24 C105 109.5(4)
C108 N24 C111 109.1(4)
C105 N24 C111 141.3(5)
N14 Ni3 N15 90.04(18)
N14 Ni3 N16 165.7(2)
N15 Ni3 N16 95.14(18)
N14 Ni3 N13 82.58(19)
N15 Ni3 N13 169.0(2)
N16 Ni3 N13 93.93(19)
N20 Ni4 N22 163.82(18)
N20 Ni4 N21 90.99(18)
N22 Ni4 N21 94.54(18)
N20 Ni4 N19 81.66(17)
N22 Ni4 N19 95.12(18)
N21 Ni4 N19 167.90(17)
C138 C137 H37 109.5
C138 C137 H38 109.5
H37 C137 H38 109.5
C138 C137 H39 109.5
H37 C137 H39 109.5
H38 C137 H39 109.5
C137 C138 C139 114(2)
C137 C138 H40 108.7
C139 C138 H40 108.7
C137 C138 H41 108.7
C139 C138 H41 108.7
H40 C138 H41 107.6
C138 C139 C140 112(2)
C138 C139 H42 109.2
C140 C139 H42 109.2
C138 C139 H43 109.2
C140 C139 H43 109.2
H42 C139 H43 107.9
C141 C140 C139 117(2)
C141 C140 H44 108.1
C139 C140 H44 108.1
C141 C140 H45 108.1
C139 C140 H45 108.1
H44 C140 H45 107.3
C142 C141 C140 111(3)
C142 C141 H46 109.3
C140 C141 H46 109.3
C142 C141 H47 109.3
C140 C141 H47 109.3
H46 C141 H47 108.0
C141 C142 H48 109.5
C141 C142 H49 109.5
H48 C142 H49 109.5
C141 C142 H50 109.5
H48 C142 H50 109.5
H49 C142 H50 109.5

loop_
_geom_bond_atom_site_label_1
_geom_bond_atom_site_label_2
_geom_bond_distance
C1 N1 1.365(6)
C1 C44 1.416(6)
C1 C2 1.437(7)
C2 C3 1.360(7)
C2 H1 0.9500
C3 C4 1.437(7)
C3 H2 0.9500
C4 N1 1.369(6)
C4 C5 1.393(7)
C5 N2 1.365(6)
C5 C6 1.430(7)
C6 C7 1.362(8)
C6 H3 0.9500
C7 C8 1.444(7)
C7 H4 0.9500
C8 N2 1.371(7)
C8 C9 1.396(7)
C9 C10 1.398(7)
C9 C45 1.490(7)
C10 N3 1.391(6)
C10 C11 1.428(7)
C11 C12 1.357(7)
C11 H5 0.9500
C12 C13 1.423(7)
C12 H6 0.9500
C13 N3 1.374(6)
C13 C14 1.404(7)
C14 C16 1.423(6)
C14 C15 1.448(7)
C15 N4 1.287(6)
C15 N6 1.405(6)
C16 C17 1.406(7)
C16 C18 1.400(7)
C17 N5 1.158(7)
C18 N6 1.390(6)
C18 C19 1.400(7)
C19 C20 1.368(8)
C19 H7 0.9500
C20 C21 1.436(7)
C20 H8 0.9500
C21 N6 1.401(7)
C21 C22 1.418(7)
C22 C23 1.410(7)
C22 C51 1.475(6)
C23 N7 1.369(6)
C23 C24 1.434(8)
C24 C25 1.382(7)
C24 H9 0.9500
C25 C26 1.417(7)
C25 H10 0.9500
C26 N7 1.356(7)
C26 C27 1.420(7)
C27 N8 1.370(7)
C27 C28 1.430(7)
C28 C29 1.369(7)
C28 H11 0.9500
C29 C30 1.434(8)
C29 H12 0.9500
C30 N8 1.378(6)
C30 C31 1.384(7)
C31 C32 1.385(7)
C31 C57 1.491(6)
C32 N9 1.392(6)
C32 C33 1.434(7)
C33 C34 1.350(7)
C33 H13 0.9500
C34 C35 1.429(6)
C34 H14 0.9500
C35 N9 1.383(6)
C35 C36 1.400(6)
C36 C38 1.418(7)
C36 C37 1.452(6)
C37 N10 1.295(6)
C37 N12 1.396(6)
C38 C40 1.404(6)
C38 C39 1.416(7)
C39 N11 1.146(7)
C40 C41 1.399(7)
C40 N12 1.400(6)
C41 C42 1.370(7)
C41 H15 0.9500
C42 C43 1.407(7)
C42 H16 0.9500
C43 N12 1.414(5)
C43 C44 1.414(7)
C44 C63 1.471(7)
C45 C50 1.379(8)
C45 C46 1.387(7)
C46 F1 1.342(6)
C46 C47 1.361(8)
C47 F2 1.336(6)
C47 C48 1.366(9)
C48 F3 1.349(6)
C48 C49 1.351(8)
C49 F4 1.342(7)
C49 C50 1.401(8)
C50 F5 1.337(6)
C51 C56 1.397(7)
C51 C52 1.396(8)
C52 F6 1.349(7)
C52 C53 1.377(8)
C53 F7 1.326(8)
C53 C54 1.398(10)
C54 F8 1.316(6)
C54 C55 1.361(10)
C55 F9 1.351(7)
C55 C56 1.381(8)
C56 F10 1.338(7)
C57 C62 1.387(8)
C57 C58 1.394(7)
C58 F11 1.337(7)
C58 C59 1.368(8)
C59 F12 1.355(7)
C59 C60 1.370(10)
C60 C61 1.339(10)
C60 F13 1.343(6)
C61 F14 1.364(8)
C61 C62 1.384(8)
C62 F15 1.338(7)
C63 C64 1.399(7)
C63 C68 1.406(8)
C64 F16 1.354(6)
C64 C65 1.366(7)
C65 F17 1.348(6)
C65 C66 1.376(8)
C66 F18 1.345(6)
C66 C67 1.369(8)
C67 F19 1.356(6)
C67 C68 1.373(8)
C68 F20 1.338(6)
N1 Ni1 1.908(4)
N2 Ni1 1.822(4)
N3 Ni1 1.869(4)
N4 Ni1 1.872(4)
N4 H17 0.8800
N7 Ni2 1.909(4)
N8 Ni2 1.824(4)
N9 Ni2 1.863(4)
N10 Ni2 1.867(4)
N10 H18 0.8800
C69 N13 1.388(7)
C69 C112 1.406(7)
C69 C70 1.451(7)
C70 C71 1.364(7)
C70 H19 0.9500
C71 C72 1.435(8)
C71 H20 0.9500
C72 N13 1.363(6)
C72 C73 1.391(7)
C73 N14 1.361(6)
C73 C74 1.446(7)
C74 C75 1.346(8)
C74 H21 0.9500
C75 C76 1.448(7)
C75 H22 0.9500
C76 N14 1.353(7)
C76 C77 1.399(8)
C77 C78 1.400(6)
C77 C113 1.477(7)
C78 N15 1.394(6)
C78 C79 1.436(7)
C79 C80 1.364(7)
C79 H23 0.9500
C80 C81 1.425(7)
C80 H24 0.9500
C81 N15 1.382(6)
C81 C82 1.389(7)
C82 C84 1.421(6)
C82 C83 1.437(7)
C83 N16 1.295(6)
C83 N18 1.389(6)
C84 C86 1.394(8)
C84 C85 1.417(7)
C85 N17 1.158(7)
C86 N18 1.389(6)
C86 C87 1.405(7)
C87 C88 1.369(7)
C87 H25 0.9500
C88 C89 1.446(6)
C88 H26 0.9500
C89 C90 1.395(7)
C89 N18 1.412(7)
C90 C91 1.429(8)
C90 C119 1.486(6)
C91 N19 1.368(6)
C91 C92 1.436(8)
C92 C93 1.373(8)
C92 H27 0.9500
C93 C94 1.418(7)
C93 H28 0.9500
C94 N19 1.367(7)
C94 C95 1.417(7)
C95 N20 1.364(7)
C95 C96 1.422(7)
C96 C97 1.363(7)
C96 H29 0.9500
C97 C98 1.428(8)
C97 H30 0.9500
C98 N20 1.369(6)
C98 C99 1.397(8)
C99 C100 1.386(8)
C99 C125 1.490(6)
C100 N21 1.394(6)
C100 C101 1.438(8)
C101 C102 1.341(7)
C101 H31 0.9500
C102 C103 1.434(7)
C102 H32 0.9500
C103 N21 1.364(7)
C103 C104 1.404(6)
C104 C106 1.410(8)
C104 C105 1.449(7)
C105 N22 1.298(7)
C105 N24 1.395(6)
C106 C108 1.412(7)
C106 C107 1.440(8)
C107 N23 1.133(8)
C108 N24 1.390(7)
C108 C109 1.398(7)
C109 C110 1.380(8)
C109 H33 0.9500
C110 C111 1.398(9)
C110 H34 0.9500
C111 N24 1.422(6)
C111 C112 1.440(8)
C112 C131 1.493(8)
C113 C114 1.378(7)
C113 C118 1.393(8)
C114 F21 1.351(6)
C114 C115 1.369(8)
C115 F22 1.346(6)
C115 C116 1.367(8)
C116 F23 1.346(6)
C116 C117 1.363(7)
C117 F24 1.347(6)
C117 C118 1.377(8)
C118 F25 1.335(5)
C119 C124 1.359(9)
C119 C120 1.450(9)
C120 F26 1.307(8)
C120 C121 1.371(9)
C121 C122 1.341(13)
C121 F27 1.350(10)
C122 F28 1.303(8)
C122 C123 1.414(13)
C123 F29 1.324(9)
C123 C124 1.410(10)
C124 F30 1.347(9)
C125 C130 1.384(7)
C125 C126 1.393(7)
C126 F31 1.336(6)
C126 C127 1.381(7)
C127 F32 1.337(7)
C127 C128 1.392(9)
C128 F33 1.342(6)
C128 C129 1.350(8)
C129 F34 1.358(6)
C129 C130 1.379(7)
C130 F35 1.349(6)
C131 C136 1.395(10)
C131 C132 1.399(9)
C132 F36 1.333(9)
C132 C133 1.392(10)
C133 F37 1.346(9)
C133 C134 1.375(13)
C134 F38 1.339(8)
C134 C135 1.354(13)
C135 F39 1.337(10)
C135 C136 1.392(10)
C136 F40 1.336(8)
N13 Ni3 1.904(4)
N14 Ni3 1.820(4)
N15 Ni3 1.870(4)
N16 Ni3 1.866(4)
N16 H35 0.8800
N19 Ni4 1.898(4)
N20 Ni4 1.826(4)
N21 Ni4 1.875(4)
N22 Ni4 1.869(4)
N22 H36 0.8800
C137 C138 1.472(18)
C137 H37 0.9800
C137 H38 0.9800
C137 H39 0.9800
C138 C139 1.515(19)
C138 H40 0.9900
C138 H41 0.9900
C139 C140 1.524(19)
C139 H42 0.9900
C139 H43 0.9900
C140 C141 1.52(2)
C140 H44 0.9900
C140 H45 0.9900
C141 C142 1.52(2)
C141 H46 0.9900
C141 H47 0.9900
C142 H48 0.9800
C142 H49 0.9800
C142 H50 0.9800

loop_
_geom_torsion_atom_site_label_1
_geom_torsion_atom_site_label_2
_geom_torsion_atom_site_label_3
_geom_torsion_atom_site_label_4
_geom_torsion
N1 C1 C2 C3 3.5(7)
C44 C1 C2 C3 -167.2(6)
C1 C2 C3 C4 -1.2(7)
C2 C3 C4 N1 -1.5(7)
C2 C3 C4 C5 175.7(7)
N1 C4 C5 N2 -0.2(7)
C3 C4 C5 N2 -177.2(7)
N1 C4 C5 C6 173.9(7)
C3 C4 C5 C6 -3.1(13)
N2 C5 C6 C7 1.1(7)
C4 C5 C6 C7 -173.1(7)
C5 C6 C7 C8 -1.6(7)
C6 C7 C8 N2 1.6(7)
C6 C7 C8 C9 -179.4(6)
N2 C8 C9 C10 -5.7(8)
C7 C8 C9 C10 175.4(6)
N2 C8 C9 C45 174.8(5)
C7 C8 C9 C45 -4.1(9)
C8 C9 C10 N3 1.3(8)
C45 C9 C10 N3 -179.3(5)
C8 C9 C10 C11 -178.8(5)
C45 C9 C10 C11 0.6(8)
N3 C10 C11 C12 1.0(6)
C9 C10 C11 C12 -178.9(5)
C10 C11 C12 C13 -1.5(6)
C11 C12 C13 N3 1.5(6)
C11 C12 C13 C14 -175.0(5)
N3 C13 C14 C16 173.9(5)
C12 C13 C14 C16 -9.9(9)
N3 C13 C14 C15 -13.0(8)
C12 C13 C14 C15 163.2(5)
C13 C14 C15 N4 15.9(8)
C16 C14 C15 N4 -169.6(5)
C13 C14 C15 N6 -167.6(4)
C16 C14 C15 N6 6.9(5)
C13 C14 C16 C17 -11.1(9)
C15 C14 C16 C17 175.0(5)
C13 C14 C16 C18 171.7(5)
C15 C14 C16 C18 -2.2(6)
C17 C16 C18 N6 179.4(5)
C14 C16 C18 N6 -3.4(6)
C17 C16 C18 C19 0.2(11)
C14 C16 C18 C19 177.4(7)
N6 C18 C19 C20 -1.7(6)
C16 C18 C19 C20 177.5(7)
C18 C19 C20 C21 -2.3(6)
C19 C20 C21 N6 5.3(6)
C19 C20 C21 C22 -160.1(5)
N6 C21 C22 C23 169.5(5)
C20 C21 C22 C23 -28.3(7)
N6 C21 C22 C51 -21.1(8)
C20 C21 C22 C51 141.0(5)
C21 C22 C23 N7 -29.9(8)
C51 C22 C23 N7 160.2(5)
C21 C22 C23 C24 137.4(6)
C51 C22 C23 C24 -32.4(8)
N7 C23 C24 C25 4.4(7)
C22 C23 C24 C25 -164.7(5)
C23 C24 C25 C26 -2.9(7)
C24 C25 C26 N7 0.4(7)
C24 C25 C26 C27 175.3(6)
N7 C26 C27 N8 0.6(6)
C25 C26 C27 N8 -174.3(6)
N7 C26 C27 C28 176.3(6)
C25 C26 C27 C28 1.4(12)
N8 C27 C28 C29 -1.4(6)
C26 C27 C28 C29 -177.1(6)
C27 C28 C29 C30 1.1(6)
C28 C29 C30 N8 -0.4(6)
C28 C29 C30 C31 174.2(5)
N8 C30 C31 C32 -2.7(7)
C29 C30 C31 C32 -176.9(5)
N8 C30 C31 C57 175.7(4)
C29 C30 C31 C57 1.5(8)
C30 C31 C32 N9 -9.0(8)
C57 C31 C32 N9 172.6(4)
C30 C31 C32 C33 170.6(5)
C57 C31 C32 C33 -7.9(8)
C31 C32 C33 C34 -179.8(5)
N9 C32 C33 C34 -0.3(6)
C32 C33 C34 C35 -1.5(6)
C33 C34 C35 N9 2.8(6)
C33 C34 C35 C36 -171.4(5)
N9 C35 C36 C38 -175.3(5)
C34 C35 C36 C38 -1.7(8)
N9 C35 C36 C37 -2.8(7)
C34 C35 C36 C37 170.8(5)
C35 C36 C37 N10 13.3(7)
C38 C36 C37 N10 -172.8(4)
C35 C36 C37 N12 -168.9(4)
C38 C36 C37 N12 5.1(5)
C35 C36 C38 C40 171.4(5)
C37 C36 C38 C40 -2.0(5)
C35 C36 C38 C39 -4.6(9)
C37 C36 C38 C39 -178.0(5)
C36 C38 C40 C41 179.6(7)
C39 C38 C40 C41 -4.3(11)
C36 C38 C40 N12 -1.9(5)
C39 C38 C40 N12 174.2(5)
N12 C40 C41 C42 -0.3(5)
C38 C40 C41 C42 178.1(7)
C40 C41 C42 C43 -2.6(6)
C41 C42 C43 N12 4.4(5)
C41 C42 C43 C44 -162.4(5)
N12 C43 C44 C1 166.6(4)
C42 C43 C44 C1 -29.5(7)
N12 C43 C44 C63 -25.4(8)
C42 C43 C44 C63 138.6(5)
N1 C1 C44 C43 -32.4(8)
C2 C1 C44 C43 137.0(6)
N1 C1 C44 C63 158.9(5)
C2 C1 C44 C63 -31.8(8)
C10 C9 C45 C50 71.4(7)
C8 C9 C45 C50 -109.1(6)
C10 C9 C45 C46 -111.1(6)
C8 C9 C45 C46 68.4(7)
C50 C45 C46 F1 178.8(5)
C9 C45 C46 F1 1.2(8)
C50 C45 C46 C47 -0.9(9)
C9 C45 C46 C47 -178.5(6)
F1 C46 C47 F2 -0.2(9)
C45 C46 C47 F2 179.6(6)
F1 C46 C47 C48 -178.8(6)
C45 C46 C47 C48 1.0(10)
F2 C47 C48 F3 -0.3(9)
C46 C47 C48 F3 178.3(5)
F2 C47 C48 C49 -179.5(5)
C46 C47 C48 C49 -0.9(9)
F3 C48 C49 F4 1.4(8)
C47 C48 C49 F4 -179.4(5)
F3 C48 C49 C50 -178.3(5)
C47 C48 C49 C50 0.9(9)
C46 C45 C50 F5 -179.1(5)
C9 C45 C50 F5 -1.5(8)
C46 C45 C50 C49 0.9(8)
C9 C45 C50 C49 178.5(5)
F4 C49 C50 F5 -0.6(8)
C48 C49 C50 F5 179.1(5)
F4 C49 C50 C45 179.4(5)
C48 C49 C50 C45 -1.0(8)
C23 C22 C51 C56 136.3(6)
C21 C22 C51 C56 -33.0(8)
C23 C22 C51 C52 -37.8(8)
C21 C22 C51 C52 152.8(5)
C56 C51 C52 F6 -176.7(5)
C22 C51 C52 F6 -2.0(9)
C56 C51 C52 C53 2.5(9)
C22 C51 C52 C53 177.3(6)
F6 C52 C53 F7 -0.6(9)
C51 C52 C53 F7 -179.8(6)
F6 C52 C53 C54 179.1(6)
C51 C52 C53 C54 -0.1(10)
F7 C53 C54 F8 -1.5(10)
C52 C53 C54 F8 178.8(6)
F7 C53 C54 C55 177.6(6)
C52 C53 C54 C55 -2.1(10)
F8 C54 C55 F9 1.4(10)
C53 C54 C55 F9 -177.7(6)
F8 C54 C55 C56 -179.2(6)
C53 C54 C55 C56 1.7(10)
F9 C55 C56 F10 2.6(9)
C54 C55 C56 F10 -176.8(5)
F9 C55 C56 C51 -179.7(5)
C54 C55 C56 C51 0.9(10)
C52 C51 C56 F10 174.7(5)
C22 C51 C56 F10 0.2(9)
C52 C51 C56 C55 -2.9(9)
C22 C51 C56 C55 -177.4(6)
C30 C31 C57 C62 83.8(7)
C32 C31 C57 C62 -97.7(7)
C30 C31 C57 C58 -93.3(6)
C32 C31 C57 C58 85.2(7)
C62 C57 C58 F11 179.1(5)
C31 C57 C58 F11 -3.7(9)
C62 C57 C58 C59 -0.5(9)
C31 C57 C58 C59 176.8(6)
F11 C58 C59 F12 2.0(9)
C57 C58 C59 F12 -178.5(5)
F11 C58 C59 C60 179.8(6)
C57 C58 C59 C60 -0.6(10)
F12 C59 C60 C61 179.5(6)
C58 C59 C60 C61 1.7(11)
F12 C59 C60 F13 2.5(10)
C58 C59 C60 F13 -175.3(6)
F13 C60 C61 F14 -4.7(11)
C59 C60 C61 F14 178.3(6)
F13 C60 C61 C62 175.4(6)
C59 C60 C61 C62 -1.6(11)
C60 C61 C62 F15 -179.2(6)
F14 C61 C62 F15 1.0(10)
C60 C61 C62 C57 0.4(11)
F14 C61 C62 C57 -179.5(6)
C58 C57 C62 F15 -179.8(5)
C31 C57 C62 F15 2.9(9)
C58 C57 C62 C61 0.6(9)
C31 C57 C62 C61 -176.7(6)
C43 C44 C63 C64 -32.7(7)
C1 C44 C63 C64 135.4(5)
C43 C44 C63 C68 150.9(5)
C1 C44 C63 C68 -41.1(7)
C68 C63 C64 F16 178.3(4)
C44 C63 C64 F16 1.7(7)
C68 C63 C64 C65 0.3(7)
C44 C63 C64 C65 -176.3(5)
F16 C64 C65 F17 0.3(7)
C63 C64 C65 F17 178.3(4)
F16 C64 C65 C66 -179.2(4)
C63 C64 C65 C66 -1.2(8)
F17 C65 C66 F18 1.3(7)
C64 C65 C66 F18 -179.1(4)
F17 C65 C66 C67 -178.8(4)
C64 C65 C66 C67 0.7(8)
F18 C66 C67 F19 -0.9(7)
C65 C66 C67 F19 179.2(5)
F18 C66 C67 C68 -179.5(4)
C65 C66 C67 C68 0.6(8)
F19 C67 C68 F20 -1.7(7)
C66 C67 C68 F20 176.9(5)
F19 C67 C68 C63 179.9(4)
C66 C67 C68 C63 -1.5(8)
C64 C63 C68 F20 -177.4(4)
C44 C63 C68 F20 -0.6(7)
C64 C63 C68 C67 1.1(7)
C44 C63 C68 C67 177.8(5)
C44 C1 N1 C4 166.6(5)
C2 C1 N1 C4 -4.4(6)
C44 C1 N1 Ni1 -19.9(9)
C2 C1 N1 Ni1 169.2(4)
C5 C4 N1 C1 -174.2(5)
C3 C4 N1 C1 3.7(6)
C5 C4 N1 Ni1 10.3(6)
C3 C4 N1 Ni1 -171.8(4)
C4 C5 N2 C8 175.8(5)
C6 C5 N2 C8 -0.1(6)
C4 C5 N2 Ni1 -10.9(6)
C6 C5 N2 Ni1 173.2(4)
C9 C8 N2 C5 179.9(5)
C7 C8 N2 C5 -0.9(6)
C9 C8 N2 Ni1 8.3(8)
C7 C8 N2 Ni1 -172.5(4)
C14 C13 N3 C10 175.9(5)
C12 C13 N3 C10 -0.9(6)
C14 C13 N3 Ni1 -5.6(7)
C12 C13 N3 Ni1 177.5(3)
C9 C10 N3 C13 179.9(5)
C11 C10 N3 C13 0.0(5)
C9 C10 N3 Ni1 1.5(7)
C11 C10 N3 Ni1 -178.4(3)
N6 C15 N4 Ni1 -174.8(4)
C14 C15 N4 Ni1 0.9(7)
C19 C18 N6 C21 5.2(5)
C16 C18 N6 C21 -174.3(4)
C19 C18 N6 C15 -172.5(4)
C16 C18 N6 C15 8.0(5)
C22 C21 N6 C18 158.8(5)
C20 C21 N6 C18 -6.3(5)
C22 C21 N6 C15 -24.7(9)
C20 C21 N6 C15 170.2(5)
N4 C15 N6 C18 167.2(5)
C14 C15 N6 C18 -9.2(5)
N4 C15 N6 C21 -9.4(10)
C14 C15 N6 C21 174.2(5)
C25 C26 N7 C23 2.4(6)
C27 C26 N7 C23 -173.8(4)
C25 C26 N7 Ni2 -175.9(4)
C27 C26 N7 Ni2 8.0(6)
C22 C23 N7 C26 165.2(5)
C24 C23 N7 C26 -4.1(6)
C22 C23 N7 Ni2 -17.3(9)
C24 C23 N7 Ni2 173.4(4)
C26 C27 N8 C30 178.1(4)
C28 C27 N8 C30 1.2(6)
C26 C27 N8 Ni2 -9.7(6)
C28 C27 N8 Ni2 173.4(3)
C31 C30 N8 C27 -176.0(4)
C29 C30 N8 C27 -0.4(5)
C31 C30 N8 Ni2 13.6(7)
C29 C30 N8 Ni2 -170.8(4)
C36 C35 N9 C32 171.8(4)
C34 C35 N9 C32 -2.9(5)
C36 C35 N9 Ni2 -17.6(6)
C34 C35 N9 Ni2 167.7(3)
C31 C32 N9 C35 -178.5(4)
C33 C32 N9 C35 2.0(5)
C31 C32 N9 Ni2 11.1(7)
C33 C32 N9 Ni2 -168.5(3)
N12 C37 N10 Ni2 -179.4(3)
C36 C37 N10 Ni2 -2.0(7)
N10 C37 N12 C40 171.3(5)
C36 C37 N12 C40 -6.4(5)
N10 C37 N12 C43 -6.8(9)
C36 C37 N12 C43 175.5(5)
C41 C40 N12 C37 -175.6(4)
C38 C40 N12 C37 5.3(5)
C41 C40 N12 C43 3.1(5)
C38 C40 N12 C43 -176.0(4)
C44 C43 N12 C37 -19.6(9)
C42 C43 N12 C37 173.6(5)
C44 C43 N12 C40 162.3(5)
C42 C43 N12 C40 -4.5(5)
C5 N2 Ni1 N3 -176.0(4)
C8 N2 Ni1 N3 -4.9(5)
C5 N2 Ni1 N4 -65.9(8)
C8 N2 Ni1 N4 105.2(8)
C5 N2 Ni1 N1 13.3(4)
C8 N2 Ni1 N1 -175.6(5)
C13 N3 Ni1 N2 -178.2(4)
C10 N3 Ni1 N2 -0.1(4)
C13 N3 Ni1 N4 16.3(4)
C10 N3 Ni1 N4 -165.6(4)
C13 N3 Ni1 N1 -126.0(8)
C10 N3 Ni1 N1 52.1(10)
C15 N4 Ni1 N2 -123.5(7)
C15 N4 Ni1 N3 -13.9(4)
C15 N4 Ni1 N1 158.9(4)
C27 N8 Ni2 N9 -179.7(4)
C30 N8 Ni2 N9 -10.1(5)
C27 N8 Ni2 N10 -70.6(8)
C30 N8 Ni2 N10 99.0(8)
C27 N8 Ni2 N7 11.2(4)
C30 N8 Ni2 N7 -179.1(5)
C35 N9 Ni2 N8 -171.1(4)
C32 N9 Ni2 N8 -2.4(4)
C35 N9 Ni2 N10 22.2(4)
C32 N9 Ni2 N10 -169.1(4)
C35 N9 Ni2 N7 -116.3(7)
C32 N9 Ni2 N7 52.4(9)
C37 N10 Ni2 N8 -121.3(7)
C37 N10 Ni2 N9 -12.6(4)
C37 N10 Ni2 N7 158.5(4)
N13 C69 C70 C71 -4.5(7)
C112 C69 C70 C71 162.7(7)
C69 C70 C71 C72 1.5(8)
C70 C71 C72 N13 2.1(8)
C70 C71 C72 C73 -172.5(7)
N13 C72 C73 N14 -0.4(8)
C71 C72 C73 N14 173.9(7)
N13 C72 C73 C74 -171.2(7)
C71 C72 C73 C74 3.1(14)
N14 C73 C74 C75 1.1(7)
C72 C73 C74 C75 172.2(7)
C73 C74 C75 C76 -0.2(7)
C74 C75 C76 N14 -0.8(7)
C74 C75 C76 C77 178.7(6)
N14 C76 C77 C78 6.3(8)
C75 C76 C77 C78 -173.1(6)
N14 C76 C77 C113 -176.5(5)
C75 C76 C77 C113 4.1(9)
C76 C77 C78 N15 -2.2(8)
C113 C77 C78 N15 -179.4(5)
C76 C77 C78 C79 177.2(5)
C113 C77 C78 C79 0.0(8)
C77 C78 C79 C80 -179.7(5)
N15 C78 C79 C80 -0.2(6)
C78 C79 C80 C81 0.5(6)
C79 C80 C81 N15 -0.7(6)
C79 C80 C81 C82 176.0(5)
N15 C81 C82 C84 -173.3(5)
C80 C81 C82 C84 10.4(9)
N15 C81 C82 C83 11.4(8)
C80 C81 C82 C83 -164.9(5)
C81 C82 C83 N16 -14.0(8)
C84 C82 C83 N16 169.7(4)
C81 C82 C83 N18 169.0(4)
C84 C82 C83 N18 -7.2(5)
C81 C82 C84 C86 -173.3(5)
C83 C82 C84 C86 2.6(5)
C81 C82 C84 C85 7.6(9)
C83 C82 C84 C85 -176.5(5)
C85 C84 C86 N18 -177.9(5)
C82 C84 C86 N18 3.0(6)
C85 C84 C86 C87 2.3(11)
C82 C84 C86 C87 -176.7(7)
N18 C86 C87 C88 1.4(6)
C84 C86 C87 C88 -178.9(7)
C86 C87 C88 C89 1.8(6)
C87 C88 C89 C90 161.0(5)
C87 C88 C89 N18 -4.2(5)
N18 C89 C90 C91 -169.0(5)
C88 C89 C90 C91 28.9(8)
N18 C89 C90 C119 19.1(8)
C88 C89 C90 C119 -143.0(5)
C89 C90 C91 N19 27.6(8)
C119 C90 C91 N19 -160.0(5)
C89 C90 C91 C92 -142.8(6)
C119 C90 C91 C92 29.6(8)
N19 C91 C92 C93 -3.3(6)
C90 C91 C92 C93 168.2(5)
C91 C92 C93 C94 1.5(6)
C92 C93 C94 N19 0.7(6)
C92 C93 C94 C95 -175.3(6)
N19 C94 C95 N20 -0.3(6)
C93 C94 C95 N20 175.7(6)
N19 C94 C95 C96 -176.2(6)
C93 C94 C95 C96 -0.3(12)
N20 C95 C96 C97 -0.7(6)
C94 C95 C96 C97 175.3(6)
C95 C96 C97 C98 0.6(6)
C96 C97 C98 N20 -0.3(6)
C96 C97 C98 C99 -179.1(6)
N20 C98 C99 C100 8.3(8)
C97 C98 C99 C100 -173.0(5)
N20 C98 C99 C125 -172.1(4)
C97 C98 C99 C125 6.6(9)
C98 C99 C100 N21 4.9(8)
C125 C99 C100 N21 -174.6(5)
C98 C99 C100 C101 -176.2(5)
C125 C99 C100 C101 4.2(8)
C99 C100 C101 C102 -178.9(5)
N21 C100 C101 C102 0.1(6)
C100 C101 C102 C103 1.0(6)
C101 C102 C103 N21 -1.9(6)
C101 C102 C103 C104 174.4(5)
N21 C103 C104 C106 176.5(5)
C102 C103 C104 C106 0.6(9)
N21 C103 C104 C105 3.5(7)
C102 C103 C104 C105 -172.4(5)
C103 C104 C105 N22 -12.7(7)
C106 C104 C105 N22 172.8(5)
C103 C104 C105 N24 170.2(4)
C106 C104 C105 N24 -4.2(5)
C103 C104 C106 C108 -174.1(5)
C105 C104 C106 C108 -0.3(5)
C103 C104 C106 C107 0.4(9)
C105 C104 C106 C107 174.2(5)
C104 C106 C108 N24 4.7(6)
C107 C106 C108 N24 -169.8(5)
C104 C106 C108 C109 -175.6(7)
C107 C106 C108 C109 9.8(11)
N24 C108 C109 C110 1.3(6)
C106 C108 C109 C110 -178.3(7)
C108 C109 C110 C111 1.9(6)
C109 C110 C111 N24 -4.2(6)
C109 C110 C111 C112 158.3(5)
N13 C69 C112 C111 22.6(9)
C70 C69 C112 C111 -142.7(6)
N13 C69 C112 C131 -173.3(5)
C70 C69 C112 C131 21.3(10)
C110 C111 C112 C69 37.1(8)
N24 C111 C112 C69 -164.0(5)
C110 C111 C112 C131 -126.6(6)
N24 C111 C112 C131 32.3(8)
C78 C77 C113 C114 109.9(6)
C76 C77 C113 C114 -67.4(7)
C78 C77 C113 C118 -72.8(7)
C76 C77 C113 C118 110.0(6)
C118 C113 C114 F21 179.0(5)
C77 C113 C114 F21 -3.4(8)
C118 C113 C114 C115 0.0(9)
C77 C113 C114 C115 177.6(6)
F21 C114 C115 F22 0.9(9)
C113 C114 C115 F22 179.9(6)
F21 C114 C115 C116 -178.7(5)
C113 C114 C115 C116 0.4(10)
F22 C115 C116 F23 -0.8(9)
C114 C115 C116 F23 178.8(5)
F22 C115 C116 C117 -179.5(5)
C114 C115 C116 C117 0.0(9)
F23 C116 C117 F24 0.8(8)
C115 C116 C117 F24 179.5(5)
F23 C116 C117 C118 -179.4(5)
C115 C116 C117 C118 -0.7(8)
F24 C117 C118 F25 0.8(8)
C116 C117 C118 F25 -179.0(5)
F24 C117 C118 C113 -179.2(5)
C116 C117 C118 C113 1.0(8)
C114 C113 C118 F25 179.3(5)
C77 C113 C118 F25 1.8(8)
C114 C113 C118 C117 -0.7(8)
C77 C113 C118 C117 -178.2(5)
C89 C90 C119 C124 38.3(9)
C91 C90 C119 C124 -133.8(7)
C89 C90 C119 C120 -140.3(6)
C91 C90 C119 C120 47.5(7)
C124 C119 C120 F26 173.7(7)
C90 C119 C120 F26 -7.5(9)
C124 C119 C120 C121 0.4(10)
C90 C119 C120 C121 179.2(6)
F26 C120 C121 C122 -176.8(8)
C119 C120 C121 C122 -3.5(13)
F26 C120 C121 F27 4.1(11)
C119 C120 C121 F27 177.4(6)
F27 C121 C122 F28 2.2(13)
C120 C121 C122 F28 -177.0(7)
F27 C121 C122 C123 -175.5(7)
C120 C121 C122 C123 5.3(13)
F28 C122 C123 F29 -0.7(11)
C121 C122 C123 F29 177.1(8)
F28 C122 C123 C124 178.0(7)
C121 C122 C123 C124 -4.2(12)
C120 C119 C124 F30 -178.0(6)
C90 C119 C124 F30 3.3(10)
C120 C119 C124 C123 0.5(11)
C90 C119 C124 C123 -178.2(6)
F29 C123 C124 F30 -1.4(11)
C122 C123 C124 F30 179.9(6)
F29 C123 C124 C119 -179.9(7)
C122 C123 C124 C119 1.4(12)
C100 C99 C125 C130 87.7(7)
C98 C99 C125 C130 -91.9(7)
C100 C99 C125 C126 -94.2(7)
C98 C99 C125 C126 86.2(7)
C130 C125 C126 F31 -178.8(5)
C99 C125 C126 F31 3.0(9)
C130 C125 C126 C127 1.1(9)
C99 C125 C126 C127 -177.2(6)
F31 C126 C127 F32 0.0(9)
C125 C126 C127 F32 -179.9(5)
F31 C126 C127 C128 -179.3(5)
C125 C126 C127 C128 0.8(10)
F32 C127 C128 F33 -4.5(9)
C126 C127 C128 F33 174.7(6)
F32 C127 C128 C129 178.0(6)
C126 C127 C128 C129 -2.7(10)
F33 C128 C129 F34 4.2(9)
C127 C128 C129 F34 -178.4(6)
F33 C128 C129 C130 -174.7(6)
C127 C128 C129 C130 2.7(10)
C126 C125 C130 F35 -179.4(5)
C99 C125 C130 F35 -1.2(9)
C126 C125 C130 C129 -1.1(9)
C99 C125 C130 C129 177.0(6)
C128 C129 C130 F35 177.5(5)
F34 C129 C130 F35 -1.4(9)
C128 C129 C130 C125 -0.7(10)
F34 C129 C130 C125 -179.6(5)
C69 C112 C131 C136 40.6(8)
C111 C112 C131 C136 -155.7(5)
C69 C112 C131 C132 -132.6(6)
C111 C112 C131 C132 31.1(8)
C136 C131 C132 F36 -174.6(5)
C112 C131 C132 F36 -0.9(8)
C136 C131 C132 C133 3.2(8)
C112 C131 C132 C133 176.9(5)
F36 C132 C133 F37 -2.8(8)
C131 C132 C133 F37 179.4(5)
F36 C132 C133 C134 176.7(6)
C131 C132 C133 C134 -1.2(9)
F37 C133 C134 F38 -1.5(10)
C132 C133 C134 F38 179.1(5)
F37 C133 C134 C135 178.4(6)
C132 C133 C134 C135 -1.1(10)
F38 C134 C135 F39 2.2(10)
C133 C134 C135 F39 -177.7(6)
F38 C134 C135 C136 -179.0(6)
C133 C134 C135 C136 1.1(10)
F39 C135 C136 F40 1.7(9)
C134 C135 C136 F40 -177.2(6)
F39 C135 C136 C131 179.9(6)
C134 C135 C136 C131 1.1(10)
C132 C131 C136 F40 175.0(5)
C112 C131 C136 F40 1.5(8)
C132 C131 C136 C135 -3.2(9)
C112 C131 C136 C135 -176.7(6)
C73 C72 N13 C69 171.0(5)
C71 C72 N13 C69 -4.9(7)
C73 C72 N13 Ni3 -10.8(7)
C71 C72 N13 Ni3 173.3(4)
C112 C69 N13 C72 -161.8(6)
C70 C69 N13 C72 5.8(7)
C112 C69 N13 Ni3 20.7(10)
C70 C69 N13 Ni3 -171.6(5)
C77 C76 N14 C73 -178.1(5)
C75 C76 N14 C73 1.5(6)
C77 C76 N14 Ni3 -7.6(8)
C75 C76 N14 Ni3 172.0(4)
C72 C73 N14 C76 -175.1(5)
C74 C73 N14 C76 -1.6(6)
C72 C73 N14 Ni3 12.3(6)
C74 C73 N14 Ni3 -174.2(4)
C82 C81 N15 C78 -176.3(5)
C80 C81 N15 C78 0.5(5)
C82 C81 N15 Ni3 4.4(7)
C80 C81 N15 Ni3 -178.7(3)
C77 C78 N15 C81 179.3(5)
C79 C78 N15 C81 -0.2(6)
C77 C78 N15 Ni3 -1.4(8)
C79 C78 N15 Ni3 179.0(3)
N18 C83 N16 Ni3 176.3(4)
C82 C83 N16 Ni3 0.0(7)
C84 C86 N18 C83 -7.9(5)
C87 C86 N18 C83 172.0(4)
C84 C86 N18 C89 176.0(4)
C87 C86 N18 C89 -4.1(5)
N16 C83 N18 C86 -167.3(5)
C82 C83 N18 C86 9.4(5)
N16 C83 N18 C89 6.9(9)
C82 C83 N18 C89 -176.3(5)
C90 C89 N18 C86 -160.5(5)
C88 C89 N18 C86 5.0(5)
C90 C89 N18 C83 25.2(9)
C88 C89 N18 C83 -169.3(5)
C90 C91 N19 C94 -168.5(5)
C92 C91 N19 C94 3.6(6)
C90 C91 N19 Ni4 21.7(8)
C92 C91 N19 Ni4 -166.2(4)
C93 C94 N19 C91 -2.8(6)
C95 C94 N19 C91 174.3(4)
C93 C94 N19 Ni4 169.9(4)
C95 C94 N19 Ni4 -13.1(5)
C94 C95 N20 C98 -176.7(4)
C96 C95 N20 C98 0.5(6)
C94 C95 N20 Ni4 14.4(5)
C96 C95 N20 Ni4 -168.4(3)
C99 C98 N20 C95 178.8(5)
C97 C98 N20 C95 -0.2(6)
C99 C98 N20 Ni4 -14.9(8)
C97 C98 N20 Ni4 166.1(4)
C104 C103 N21 C100 -174.7(4)
C102 C103 N21 C100 1.9(5)
C104 C103 N21 Ni4 16.0(6)
C102 C103 N21 Ni4 -167.4(3)
C99 C100 N21 C103 177.8(5)
C101 C100 N21 C103 -1.3(5)
C99 C100 N21 Ni4 -12.9(7)
C101 C100 N21 Ni4 168.0(3)
N24 C105 N22 Ni4 177.5(3)
C104 C105 N22 Ni4 1.1(7)
C109 C108 N24 C105 172.7(4)
C106 C108 N24 C105 -7.5(5)
C109 C108 N24 C111 -4.0(5)
C106 C108 N24 C111 175.8(4)
N22 C105 N24 C108 -169.7(5)
C104 C105 N24 C108 7.3(5)
N22 C105 N24 C111 5.4(9)
C104 C105 N24 C111 -177.7(6)
C110 C111 N24 C108 5.0(5)
C112 C111 N24 C108 -157.7(5)
C110 C111 N24 C105 -170.1(6)
C112 C111 N24 C105 27.2(9)
C76 N14 Ni3 N15 3.6(5)
C73 N14 Ni3 N15 173.6(4)
C76 N14 Ni3 N16 -107.9(8)
C73 N14 Ni3 N16 62.1(9)
C76 N14 Ni3 N13 175.4(5)
C73 N14 Ni3 N13 -14.6(4)
C81 N15 Ni3 N14 -179.9(4)
C78 N15 Ni3 N14 1.0(4)
C81 N15 Ni3 N16 -13.2(4)
C78 N15 Ni3 N16 167.7(4)
C81 N15 Ni3 N13 132.6(8)
C78 N15 Ni3 N13 -46.5(11)
C83 N16 Ni3 N14 122.0(7)
C83 N16 Ni3 N15 11.1(4)
C83 N16 Ni3 N13 -162.7(4)
C95 N20 Ni4 N22 62.3(8)
C98 N20 Ni4 N22 -103.0(7)
C95 N20 Ni4 N21 172.4(4)
C98 N20 Ni4 N21 7.1(5)
C95 N20 Ni4 N19 -17.2(3)
C98 N20 Ni4 N19 177.4(5)
C105 N22 Ni4 N20 122.4(6)
C105 N22 Ni4 N21 12.7(4)
C105 N22 Ni4 N19 -160.0(4)
C103 N21 Ni4 N20 174.0(4)
C100 N21 Ni4 N20 6.7(4)
C103 N21 Ni4 N22 -21.2(4)
C100 N21 Ni4 N22 171.5(4)
C103 N21 Ni4 N19 121.7(8)
C100 N21 Ni4 N19 -45.7(10)
C91 N19 Ni4 N20 -174.0(5)
C94 N19 Ni4 N20 16.6(3)
C91 N19 Ni4 N22 22.0(5)
C94 N19 Ni4 N22 -147.4(3)
C91 N19 Ni4 N21 -120.8(8)
C94 N19 Ni4 N21 69.8(9)
C137 C138 C139 C140 179(3)
C138 C139 C140 C141 -169(5)
C139 C140 C141 C142 163(4)
